data_4331096
loop_
_publ_author_name
'Takayuki Nakajima'
'Keiko Seto'
'Fumihiro Horikawa'
'Isao Shimizu'
'Andreas Scheurer'
'Bunsho Kure'
'Takashi Kajiwara'
'Tomoaki Tanase'
'Masahiro Mikuriya'

_publ_section_title
;
 Wheel-Shaped Icosanuclear Homo- and Heterometallic Complexes of NiII,
 CoII, and CuII Ions Supported by Unsymmetrical Aminoalcohol Ligands
;
_journal_name_full 'Inorganic Chemistry'
_journal_page_first 12503
_journal_page_last 12510
_journal_paper_doi 10.1021/ic3019106
_journal_volume 51
_journal_year 2012
_chemical_formula_moiety 'C180 H282 N14 Ni20 O76'
_chemical_formula_sum 'C180 H282 N14 Ni20 O76'
_chemical_formula_weight 5032.26
_space_group_IT_number 86
_symmetry_cell_setting tetragonal
_symmetry_Int_Tables_number 86
_symmetry_space_group_name_Hall '-P 4bc'
_symmetry_space_group_name_H-M 'P 42/n :2'
_atom_sites_solution_hydrogens geom
_atom_sites_solution_primary direct
_atom_sites_solution_secondary difmap
_cell_angle_alpha 90.0000
_cell_angle_beta 90.0000
_cell_angle_gamma 90.0000
_cell_formula_units_Z 2
_cell_length_a 22.6978(6)
_cell_length_b 22.6978(6)
_cell_length_c 22.9284(8)
_cell_measurement_reflns_used 24761
_cell_measurement_temperature 163
_cell_measurement_theta_max 27.50
_cell_measurement_theta_min 3.10
_cell_volume 11812.5(6)
_computing_cell_refinement CrystalClear
_computing_data_collection 'CrystalClear (Rigaku Inc., 2008)'
_computing_data_reduction CrystalClear
_computing_molecular_graphics 'CrystalStructure 4.0'
_computing_publication_material 'CrystalStructure 4.0 (Rigaku, 2010)'
_computing_structure_refinement 'SHELXL97 (Sheldrick, 2008)'
_computing_structure_solution 'SIR92 (Altomare, et al., 1994)'
_diffrn_ambient_temperature 163
_diffrn_detector_area_resol_mean 7.314
_diffrn_measured_fraction_theta_full 0.991
_diffrn_measured_fraction_theta_max 0.991
_diffrn_measurement_device_type 'Rigaku Mercury70'
_diffrn_measurement_method \w
_diffrn_radiation_type 'Mo K\a'
_diffrn_radiation_wavelength 0.71070
_diffrn_reflns_limit_h_max 28
_diffrn_reflns_limit_h_min -28
_diffrn_reflns_limit_k_max 28
_diffrn_reflns_limit_k_min -29
_diffrn_reflns_limit_l_max 29
_diffrn_reflns_limit_l_min -29
_diffrn_reflns_number 109700
_diffrn_reflns_theta_full 27.47
_diffrn_reflns_theta_max 27.47
_diffrn_standards_number 0
_exptl_absorpt_coefficient_mu 1.632
_exptl_absorpt_correction_T_max 0.721
_exptl_absorpt_correction_T_min 0.635
_exptl_absorpt_correction_type multi-scan
_exptl_absorpt_process_details 'REQAB (Rigaku, 1998)'
_exptl_crystal_colour lime
_exptl_crystal_density_diffrn 1.415
_exptl_crystal_description block
_exptl_crystal_F_000 5256.00
_exptl_crystal_size_max 0.400
_exptl_crystal_size_mid 0.200
_exptl_crystal_size_min 0.200
_platon_squeeze_details
;
;
_refine_diff_density_max 1.430
_refine_diff_density_min -0.660
_refine_ls_extinction_method none
_refine_ls_goodness_of_fit_ref 1.138
_refine_ls_hydrogen_treatment mixed
_refine_ls_number_parameters 660
_refine_ls_number_reflns 13418
_refine_ls_number_restraints 5
_refine_ls_R_factor_gt 0.0516
_refine_ls_shift/su_max 0.001
_refine_ls_structure_factor_coef Fsqd
_refine_ls_weighting_details 'w = 1/[\s^2^(Fo^2^)+(0.0742P)^2^+17.4662P] where P=(Fo^2^+2Fc^2^)/3'
_refine_ls_weighting_scheme calc
_refine_ls_wR_factor_ref 0.1456
_reflns_number_gt 11047
_reflns_number_total 13418
_reflns_threshold_expression F^2^>2.0\s(F^2^)
_cod_data_source_file ic3019106_si_002_2.cif
_cod_data_source_block Ni20(1)
_cod_original_sg_symbol_H-M 'P 42/n'
_cod_database_code 4331096

loop_
_symmetry_equiv_pos_site_id
_symmetry_equiv_pos_as_xyz
1 +X,+Y,+Z
2 -Y,1/2+X,1/2+Z
3 1/2-X,1/2-Y,+Z
4 1/2+Y,-X,1/2+Z
5 -X,-Y,-Z
6 +Y,1/2-X,1/2-Z
7 1/2+X,1/2+Y,-Z
8 1/2-Y,+X,1/2-Z

loop_
_atom_site_label
_atom_site_type_symbol
_atom_site_fract_x
_atom_site_fract_y
_atom_site_fract_z
_atom_site_U_iso_or_equiv
_atom_site_adp_type
_atom_site_occupancy
_atom_site_symmetry_multiplicity
_atom_site_calc_flag
_atom_site_refinement_flags
Ni1 Ni 0.376459(16) 0.484874(16) 0.749893(16) 0.02444(10) Uani 1.0 8 d .
Ni2 Ni 0.365836(16) 0.542268(16) 0.878829(17) 0.02654(10) Uani 1.0 8 d .
Ni3 Ni 0.262761(16) 0.482077(16) 0.816121(16) 0.02441(10) Uani 1.0 8 d .
Ni4 Ni 0.236387(16) 0.528292(17) 0.933677(17) 0.02701(10) Uani 1.0 8 d .
Ni5 Ni 0.140606(16) 0.452485(17) 0.760774(17) 0.02707(10) Uani 1.0 8 d .
O1 O 0.32826(9) 0.54194(8) 0.79955(9) 0.0252(4) Uani 1.0 8 d .
O2 O 0.42653(9) 0.43240(9) 0.70208(9) 0.0288(5) Uani 1.0 8 d .
O3 O 0.30238(9) 0.48208(9) 0.89736(9) 0.0265(4) Uani 1.0 8 d .
O4 O 0.17185(10) 0.57990(12) 0.97234(11) 0.0364(5) Uani 1.0 8 d .
O5 O 0.42213(9) 0.48060(9) 0.83047(9) 0.0284(5) Uani 1.0 8 d .
O6 O 0.47853(10) 0.40167(10) 0.81300(10) 0.0341(5) Uani 1.0 8 d .
O7 O 0.32259(9) 0.42029(9) 0.78760(9) 0.0281(5) Uani 1.0 8 d .
O8 O 0.37321(10) 0.33821(9) 0.77085(11) 0.0340(5) Uani 1.0 8 d .
O9 O 0.31132(9) 0.48709(10) 0.68483(9) 0.0315(5) Uani 1.0 8 d .
O10 O 0.22692(9) 0.47914(9) 0.73417(9) 0.0280(5) Uani 1.0 8 d .
O11 O 0.43331(10) 0.60414(10) 0.87641(10) 0.0349(5) Uani 1.0 8 d .
O12 O 0.41701(10) 0.55061(10) 0.95414(10) 0.0349(5) Uani 1.0 8 d .
O13 O 0.29830(9) 0.59527(9) 0.92100(10) 0.0305(5) Uani 1.0 8 d .
O14 O 0.24007(11) 0.66645(11) 0.95359(13) 0.0454(6) Uani 1.0 8 d .
O15 O 0.21176(9) 0.54923(9) 0.84781(9) 0.0281(5) Uani 1.0 8 d .
O16 O 0.13327(9) 0.53721(9) 0.79051(10) 0.0319(5) Uani 1.0 8 d .
O17 O 0.19393(9) 0.42899(9) 0.83722(9) 0.0279(5) Uani 1.0 8 d .
O18 O 0.18137(10) 0.45626(10) 0.93013(10) 0.0333(5) Uani 1.0 8 d .
O19 O 1.00215(18) 0.66415(16) 0.92830(16) 0.0727(10) Uani 1.0 8 d .
N1 N 0.42588(11) 0.55248(11) 0.70732(11) 0.0272(5) Uani 1.0 8 d .
N2 N 0.25540(11) 0.50773(12) 1.02115(11) 0.0321(6) Uani 1.0 8 d .
C44 C 0.7500 0.2500 0.9371(5) 0.097(3) Uiso 1.0 4 d .
N4 N 0.6038(5) 0.3072(6) 0.9427(4) 0.184(5) Uani 1.0 8 d .
C1 C 0.31098(13) 0.59666(13) 0.77367(15) 0.0309(6) Uani 1.0 8 d .
C2 C 0.36198(14) 0.63256(13) 0.75031(14) 0.0317(7) Uani 1.0 8 d .
C3 C 0.39134(14) 0.60651(13) 0.69626(14) 0.0310(6) Uani 1.0 8 d .
C4 C 0.46308(14) 0.46156(14) 0.66200(14) 0.0323(7) Uani 1.0 8 d .
C5 C 0.43916(14) 0.52298(13) 0.65093(13) 0.0302(6) Uani 1.0 8 d .
C6 C 0.48083(14) 0.56382(14) 0.74149(14) 0.0302(6) Uani 1.0 8 d .
C7 C 0.52575(14) 0.60420(15) 0.71339(14) 0.0330(7) Uani 1.0 8 d .
C8 C 0.56913(15) 0.58242(16) 0.67655(17) 0.0405(8) Uani 1.0 8 d .
C9 C 0.61093(17) 0.61928(19) 0.65165(19) 0.0487(9) Uani 1.0 8 d .
C10 C 0.60975(18) 0.6785(2) 0.6633(2) 0.0524(10) Uani 1.0 8 d .
C11 C 0.56719(18) 0.70155(17) 0.6995(2) 0.0495(10) Uani 1.0 8 d .
C12 C 0.52511(15) 0.66402(16) 0.72425(17) 0.0402(8) Uani 1.0 8 d .
C13 C 0.31849(14) 0.42796(13) 0.92422(13) 0.0303(6) Uani 1.0 8 d .
C14 C 0.33133(14) 0.43353(14) 0.98881(14) 0.0329(7) Uani 1.0 8 d .
C15 C 0.27718(15) 0.44635(15) 1.02610(14) 0.0358(7) Uani 1.0 8 d .
C16 C 0.16668(16) 0.56965(17) 1.03355(15) 0.0405(8) Uani 1.0 8 d .
C17 C 0.19615(15) 0.51188(16) 1.04942(15) 0.0366(7) Uani 1.0 8 d .
C18 C 0.29792(15) 0.55163(16) 1.04693(15) 0.0368(7) Uani 1.0 8 d .
C19 C 0.31189(15) 0.54143(17) 1.11107(16) 0.0398(8) Uani 1.0 8 d .
C20 C 0.3578(2) 0.5049(3) 1.1276(2) 0.0587(12) Uani 1.0 8 d .
C21 C 0.3717(3) 0.4953(3) 1.1858(3) 0.0696(14) Uani 1.0 8 d .
C22 C 0.3391(3) 0.5238(3) 1.2281(2) 0.0667(13) Uani 1.0 8 d .
C23 C 0.29378(19) 0.5609(3) 1.21292(18) 0.0552(11) Uani 1.0 8 d .
C24 C 0.28013(17) 0.56975(18) 1.15501(16) 0.0441(8) Uani 1.0 8 d .
C25 C 0.46196(13) 0.44351(14) 0.84422(14) 0.0304(6) Uani 1.0 8 d .
C26 C 0.4911(2) 0.4496(3) 0.90223(19) 0.0654(14) Uani 1.0 8 d .
C27 C 0.32853(13) 0.36452(13) 0.78812(13) 0.0273(6) Uani 1.0 8 d .
C28 C 0.27907(14) 0.32711(14) 0.81116(16) 0.0349(7) Uani 1.0 8 d .
C29 C 0.25827(12) 0.47554(12) 0.68776(13) 0.0259(6) Uani 1.0 8 d .
C30 C 0.22764(16) 0.45400(18) 0.63296(15) 0.0421(8) Uani 1.0 8 d .
C31 C 0.44710(14) 0.58934(14) 0.92754(15) 0.0345(7) Uani 1.0 8 d .
C32 C 0.4999(2) 0.6163(3) 0.9565(2) 0.0597(12) Uani 1.0 8 d .
C33 C 0.28695(15) 0.64966(14) 0.93008(15) 0.0344(7) Uani 1.0 8 d .
C34 C 0.33126(19) 0.69515(16) 0.9128(2) 0.0517(10) Uani 1.0 8 d .
C35 C 0.16224(13) 0.56549(13) 0.82622(14) 0.0289(6) Uani 1.0 8 d .
C36 C 0.13893(17) 0.62471(16) 0.84485(18) 0.0450(9) Uani 1.0 8 d .
C37 C 0.17279(13) 0.42194(13) 0.88840(14) 0.0291(6) Uani 1.0 8 d .
C38 C 0.13690(15) 0.36731(15) 0.89871(17) 0.0395(8) Uani 1.0 8 d .
C39 C 1.0086(4) 0.6377(3) 0.9835(3) 0.0812(16) Uani 1.0 8 d .
C40 C 0.9911(5) 0.5750(3) 0.9799(4) 0.121(4) Uani 1.0 8 d .
C41 C 1.0190(4) 0.7227(3) 0.9279(3) 0.0870(19) Uani 1.0 8 d .
C42 C 1.0156(4) 0.7473(3) 0.8683(3) 0.0832(17) Uani 1.0 8 d .
C43 C 0.7500 0.2500 0.8765(7) 0.134(5) Uiso 1.0 4 d .
N3 N 0.7500 0.2500 0.8220(9) 0.311(13) Uiso 1.0 4 d .
C45 C 0.6041(3) 0.3159(4) 0.8937(4) 0.097(2) Uani 1.0 8 d .
C46 C 0.6051(3) 0.3288(3) 0.8341(3) 0.0658(13) Uani 1.0 8 d .
H1A H 0.2897 0.6204 0.8032 0.0371 Uiso 1.0 8 calc R
H1B H 0.2833 0.5885 0.7413 0.0371 Uiso 1.0 8 calc R
H2A H 0.3920 0.6365 0.7814 0.0380 Uiso 1.0 8 calc R
H2B H 0.3476 0.6726 0.7408 0.0380 Uiso 1.0 8 calc R
H3A H 0.3605 0.5975 0.6671 0.0371 Uiso 1.0 8 calc R
H3B H 0.4177 0.6366 0.6791 0.0371 Uiso 1.0 8 calc R
H4A H 0.4645 0.4392 0.6250 0.0387 Uiso 1.0 8 calc R
H4B H 0.5036 0.4642 0.6777 0.0387 Uiso 1.0 8 calc R
H5A H 0.4686 0.5464 0.6290 0.0362 Uiso 1.0 8 calc R
H5B H 0.4028 0.5204 0.6271 0.0362 Uiso 1.0 8 calc R
H6A H 0.5001 0.5255 0.7494 0.0363 Uiso 1.0 8 calc R
H6B H 0.4695 0.5809 0.7796 0.0363 Uiso 1.0 8 calc R
H8 H 0.5702 0.5414 0.6682 0.0487 Uiso 1.0 8 calc R
H9 H 0.6403 0.6035 0.6266 0.0584 Uiso 1.0 8 calc R
H10 H 0.6384 0.7038 0.6463 0.0629 Uiso 1.0 8 calc R
H11 H 0.5664 0.7426 0.7076 0.0594 Uiso 1.0 8 calc R
H12 H 0.4956 0.6800 0.7490 0.0482 Uiso 1.0 8 calc R
H13A H 0.3539 0.4122 0.9044 0.0364 Uiso 1.0 8 calc R
H13B H 0.2862 0.3992 0.9187 0.0364 Uiso 1.0 8 calc R
H14A H 0.3604 0.4656 0.9946 0.0395 Uiso 1.0 8 calc R
H14B H 0.3496 0.3964 1.0026 0.0395 Uiso 1.0 8 calc R
H15A H 0.2452 0.4191 1.0145 0.0429 Uiso 1.0 8 calc R
H15B H 0.2869 0.4382 1.0674 0.0429 Uiso 1.0 8 calc R
H16A H 0.1245 0.5682 1.0446 0.0487 Uiso 1.0 8 calc R
H16B H 0.1855 0.6023 1.0553 0.0487 Uiso 1.0 8 calc R
H17A H 0.2006 0.5092 1.0923 0.0439 Uiso 1.0 8 calc R
H17B H 0.1712 0.4786 1.0364 0.0439 Uiso 1.0 8 calc R
H20 H 0.3804 0.4858 1.0983 0.0705 Uiso 1.0 8 calc R
H21 H 0.4030 0.4696 1.1963 0.0835 Uiso 1.0 8 calc R
H22 H 0.3481 0.5176 1.2681 0.0800 Uiso 1.0 8 calc R
H23 H 0.2718 0.5805 1.2424 0.0662 Uiso 1.0 8 calc R
H24 H 0.2487 0.5955 1.1449 0.0529 Uiso 1.0 8 calc R
H26A H 0.5145 0.4859 0.9029 0.0785 Uiso 1.0 8 calc R
H26B H 0.5169 0.4157 0.9091 0.0785 Uiso 1.0 8 calc R
H26C H 0.4610 0.4513 0.9328 0.0785 Uiso 1.0 8 calc R
H28A H 0.2792 0.3283 0.8539 0.0419 Uiso 1.0 8 calc R
H28B H 0.2843 0.2864 0.7980 0.0419 Uiso 1.0 8 calc R
H28C H 0.2414 0.3423 0.7966 0.0419 Uiso 1.0 8 calc R
H30A H 0.2241 0.4110 0.6343 0.0505 Uiso 1.0 8 calc R
H30B H 0.2508 0.4654 0.5987 0.0505 Uiso 1.0 8 calc R
H30C H 0.1883 0.4717 0.6305 0.0505 Uiso 1.0 8 calc R
H32A H 0.4869 0.6456 0.9851 0.0716 Uiso 1.0 8 calc R
H32B H 0.5246 0.6354 0.9270 0.0716 Uiso 1.0 8 calc R
H32C H 0.5226 0.5855 0.9762 0.0716 Uiso 1.0 8 calc R
H34A H 0.3584 0.7022 0.9453 0.0620 Uiso 1.0 8 calc R
H34B H 0.3110 0.7319 0.9028 0.0620 Uiso 1.0 8 calc R
H34C H 0.3535 0.6811 0.8789 0.0620 Uiso 1.0 8 calc R
H36A H 0.1073 0.6192 0.8734 0.0540 Uiso 1.0 8 calc R
H36B H 0.1235 0.6457 0.8108 0.0540 Uiso 1.0 8 calc R
H36C H 0.1708 0.6477 0.8625 0.0540 Uiso 1.0 8 calc R
H38A H 0.1175 0.3700 0.9368 0.0474 Uiso 1.0 8 calc R
H38B H 0.1628 0.3327 0.8980 0.0474 Uiso 1.0 8 calc R
H38C H 0.1070 0.3636 0.8681 0.0474 Uiso 1.0 8 calc R
H39A H 0.9836 0.6584 1.0123 0.0974 Uiso 1.0 8 calc R
H39B H 1.0501 0.6408 0.9964 0.0974 Uiso 1.0 8 calc R
H40A H 1.0173 0.5544 0.9527 0.1457 Uiso 1.0 8 calc R
H40B H 0.9504 0.5722 0.9659 0.1457 Uiso 1.0 8 calc R
H40C H 0.9941 0.5569 1.0186 0.1457 Uiso 1.0 8 calc R
H41A H 1.0599 0.7262 0.9426 0.1044 Uiso 1.0 8 calc R
H41B H 0.9930 0.7456 0.9541 0.1044 Uiso 1.0 8 calc R
H42A H 0.9747 0.7460 0.8547 0.0999 Uiso 1.0 8 calc R
H42B H 1.0405 0.7239 0.8421 0.0999 Uiso 1.0 8 calc R
H42C H 1.0295 0.7882 0.8686 0.0999 Uiso 1.0 8 calc R
H46A H 0.6421 0.3146 0.8171 0.0790 Uiso 1.0 8 calc R
H46B H 0.6021 0.3715 0.8285 0.0790 Uiso 1.0 8 calc R
H46C H 0.5718 0.3093 0.8149 0.0790 Uiso 1.0 8 calc R
H47 H 0.190(3) 0.612(3) 0.967(3) 0.082(19) Uiso 1.0 8 d .

loop_
_atom_site_aniso_label
_atom_site_aniso_U_11
_atom_site_aniso_U_22
_atom_site_aniso_U_33
_atom_site_aniso_U_12
_atom_site_aniso_U_13
_atom_site_aniso_U_23
Ni1 0.02319(18) 0.02038(18) 0.0297(2) -0.00086(13) 0.00210(13) 0.00123(13)
Ni2 0.02454(19) 0.02419(19) 0.0309(2) -0.00254(13) -0.00032(14) -0.00107(14)
Ni3 0.02116(18) 0.02278(18) 0.0293(2) -0.00103(13) 0.00059(13) -0.00100(13)
Ni4 0.02436(19) 0.0280(2) 0.0287(2) -0.00010(14) 0.00108(14) -0.00132(14)
Ni5 0.02210(18) 0.02510(19) 0.0340(2) -0.00139(13) 0.00007(14) -0.00285(14)
O1 0.0253(10) 0.0194(9) 0.0309(10) -0.0006(8) 0.0011(8) 0.0011(8)
O2 0.0301(11) 0.0221(10) 0.0343(11) -0.0004(8) 0.0071(9) 0.0020(8)
O3 0.0253(10) 0.0229(10) 0.0313(11) -0.0010(8) 0.0009(8) -0.0005(8)
O4 0.0306(12) 0.0412(14) 0.0373(13) 0.0043(10) 0.0024(10) -0.0023(10)
O5 0.0282(11) 0.0264(10) 0.0307(11) -0.0008(8) -0.0010(9) -0.0003(8)
O6 0.0345(12) 0.0301(11) 0.0377(12) 0.0071(9) 0.0011(9) -0.0009(9)
O7 0.0285(11) 0.0215(10) 0.0343(11) -0.0008(8) 0.0024(9) -0.0007(8)
O8 0.0305(11) 0.0240(11) 0.0474(13) 0.0017(9) 0.0096(10) 0.0026(9)
O9 0.0265(11) 0.0351(12) 0.0327(11) -0.0012(9) -0.0000(9) 0.0007(9)
O10 0.0239(10) 0.0290(11) 0.0313(11) -0.0022(8) -0.0011(8) -0.0015(8)
O11 0.0335(12) 0.0305(11) 0.0407(13) -0.0071(9) -0.0036(10) 0.0007(9)
O12 0.0322(12) 0.0359(12) 0.0366(12) -0.0030(9) 0.0003(9) -0.0019(10)
O13 0.0284(11) 0.0251(10) 0.0381(12) -0.0001(8) 0.0010(9) -0.0036(9)
O14 0.0406(14) 0.0327(13) 0.0630(17) 0.0059(11) 0.0099(12) -0.0069(12)
O15 0.0266(10) 0.0269(10) 0.0307(11) 0.0019(8) 0.0001(8) -0.0017(8)
O16 0.0282(11) 0.0277(11) 0.0400(12) 0.0016(9) -0.0029(9) -0.0017(9)
O17 0.0230(10) 0.0266(10) 0.0342(11) -0.0016(8) 0.0007(8) 0.0008(8)
O18 0.0303(11) 0.0375(12) 0.0323(11) -0.0053(9) 0.0028(9) -0.0007(9)
O19 0.087(3) 0.061(2) 0.071(3) -0.0087(19) -0.0109(19) -0.0010(17)
N1 0.0262(12) 0.0260(12) 0.0294(13) -0.0019(10) 0.0004(10) 0.0045(10)
N2 0.0288(13) 0.0381(15) 0.0294(13) -0.0031(11) 0.0013(10) -0.0020(11)
N4 0.160(8) 0.290(14) 0.100(6) 0.068(9) -0.008(6) 0.042(7)
C1 0.0285(15) 0.0236(14) 0.0406(17) 0.0033(11) 0.0036(13) 0.0015(12)
C2 0.0322(16) 0.0199(14) 0.0429(18) 0.0015(11) 0.0047(13) 0.0043(12)
C3 0.0351(16) 0.0244(14) 0.0335(15) -0.0009(12) 0.0001(12) 0.0069(12)
C4 0.0335(16) 0.0292(15) 0.0341(16) 0.0002(12) 0.0101(13) 0.0013(12)
C5 0.0321(15) 0.0289(15) 0.0296(15) -0.0032(12) 0.0056(12) 0.0020(12)
C6 0.0298(15) 0.0279(15) 0.0330(15) -0.0028(12) -0.0016(12) 0.0040(12)
C7 0.0299(15) 0.0355(16) 0.0336(16) -0.0044(13) -0.0025(12) 0.0018(13)
C8 0.0332(17) 0.0354(18) 0.053(2) -0.0030(14) 0.0061(15) -0.0010(15)
C9 0.0358(19) 0.057(3) 0.053(3) -0.0087(17) 0.0113(16) 0.0012(18)
C10 0.041(2) 0.055(3) 0.061(3) -0.0161(18) 0.0057(18) 0.007(2)
C11 0.049(3) 0.0359(19) 0.064(3) -0.0145(16) 0.0040(18) 0.0027(17)
C12 0.0336(17) 0.0404(18) 0.047(2) -0.0068(14) 0.0012(15) -0.0023(15)
C13 0.0311(15) 0.0271(15) 0.0327(15) 0.0002(12) 0.0025(12) 0.0031(12)
C14 0.0302(15) 0.0333(16) 0.0353(16) 0.0020(12) -0.0022(12) 0.0054(13)
C15 0.0377(17) 0.0398(18) 0.0298(15) -0.0011(14) 0.0004(13) 0.0057(13)
C16 0.0351(17) 0.050(2) 0.0368(18) 0.0049(15) 0.0070(14) -0.0040(15)
C17 0.0328(17) 0.0452(19) 0.0317(16) -0.0035(14) 0.0016(13) -0.0013(14)
C18 0.0320(16) 0.0427(18) 0.0358(17) -0.0038(14) -0.0039(13) -0.0030(14)
C19 0.0337(17) 0.046(2) 0.0395(18) -0.0046(14) -0.0067(14) -0.0092(15)
C20 0.049(3) 0.076(3) 0.052(3) 0.010(3) -0.0146(19) -0.016(3)
C21 0.068(3) 0.083(4) 0.058(3) 0.018(3) -0.028(3) -0.008(3)
C22 0.074(4) 0.083(4) 0.043(3) -0.000(3) -0.022(3) -0.009(3)
C23 0.052(3) 0.075(3) 0.039(2) -0.005(2) -0.0044(17) -0.0143(19)
C24 0.0379(18) 0.053(3) 0.0411(19) -0.0069(16) -0.0036(15) -0.0077(16)
C25 0.0259(14) 0.0304(15) 0.0351(16) 0.0011(12) -0.0016(12) -0.0008(12)
C26 0.062(3) 0.088(4) 0.046(3) 0.044(3) -0.022(2) -0.024(3)
C27 0.0261(14) 0.0259(14) 0.0300(14) -0.0009(11) 0.0008(11) 0.0009(11)
C28 0.0311(16) 0.0231(15) 0.0505(19) -0.0049(12) 0.0052(14) -0.0008(13)
C29 0.0243(14) 0.0231(13) 0.0303(15) 0.0030(10) -0.0013(11) 0.0004(11)
C30 0.0354(18) 0.056(3) 0.0354(17) -0.0024(16) -0.0001(14) -0.0054(15)
C31 0.0300(16) 0.0311(16) 0.0423(18) -0.0033(12) -0.0015(13) -0.0054(13)
C32 0.052(3) 0.068(3) 0.059(3) -0.024(2) -0.023(2) 0.012(3)
C33 0.0381(17) 0.0266(15) 0.0384(17) 0.0020(13) -0.0022(13) -0.0027(12)
C34 0.052(3) 0.0258(17) 0.078(3) -0.0034(15) 0.017(2) -0.0069(17)
C35 0.0254(14) 0.0264(14) 0.0351(16) 0.0026(11) 0.0008(12) 0.0000(12)
C36 0.046(2) 0.0359(18) 0.053(3) 0.0120(15) -0.0140(17) -0.0108(16)
C37 0.0236(14) 0.0300(15) 0.0336(15) 0.0011(11) -0.0009(11) 0.0054(12)
C38 0.0350(17) 0.0366(18) 0.047(2) -0.0103(14) 0.0007(14) 0.0089(15)
C39 0.108(5) 0.076(4) 0.059(3) -0.003(4) -0.005(3) 0.001(3)
C40 0.217(11) 0.070(4) 0.077(5) -0.007(5) -0.003(6) 0.016(4)
C41 0.113(5) 0.065(4) 0.083(4) -0.029(4) 0.015(4) -0.009(3)
C42 0.110(5) 0.064(4) 0.075(4) -0.008(4) 0.011(4) -0.006(3)
C45 0.068(4) 0.135(7) 0.088(5) 0.023(4) -0.009(4) 0.005(5)
C46 0.053(3) 0.069(3) 0.075(4) -0.002(3) -0.013(3) -0.016(3)

loop_
_atom_type_symbol
_atom_type_description
_atom_type_scat_dispersion_real
_atom_type_scat_dispersion_imag
_atom_type_scat_source
C C 0.0033 0.0016
;
International Tables for Crystallography
(1992, Vol. C, Tables 4.2.6.8 and 6.1.1.4)
;
H H 0.0000 0.0000
;
International Tables for Crystallography
(1992, Vol. C, Table 6.1.1.4)
;
N N 0.0061 0.0033
;
International Tables for Crystallography
(1992, Vol. C, Tables 4.2.6.8 and 6.1.1.4)
;
O O 0.0106 0.0060
;
International Tables for Crystallography
(1992, Vol. C, Tables 4.2.6.8 and 6.1.1.4)
;
Ni Ni 0.3393 1.1124
;
International Tables for Crystallography
(1992, Vol. C, Tables 4.2.6.8 and 6.1.1.4)
;

loop_
_geom_angle_atom_site_label_1
_geom_angle_atom_site_label_2
_geom_angle_atom_site_label_3
_geom_angle
_geom_angle_publ_flag
_geom_angle_site_symmetry_1
_geom_angle_site_symmetry_3
O1 Ni1 O2 177.10(9) yes . .
O1 Ni1 O5 78.77(8) yes . .
O1 Ni1 O7 84.32(8) yes . .
O1 Ni1 O9 90.21(9) yes . .
O1 Ni1 N1 94.61(9) yes . .
O2 Ni1 O5 100.05(9) yes . .
O2 Ni1 O7 98.20(9) yes . .
O2 Ni1 O9 91.45(9) yes . .
O2 Ni1 N1 82.97(9) yes . .
O5 Ni1 O7 83.90(8) yes . .
O5 Ni1 O9 164.51(9) yes . .
O5 Ni1 N1 100.03(9) yes . .
O7 Ni1 O9 84.21(9) yes . .
O7 Ni1 N1 175.66(9) yes . .
O9 Ni1 N1 91.60(9) yes . .
O1 Ni2 O3 83.43(9) yes . .
O1 Ni2 O5 77.74(8) yes . .
O1 Ni2 O11 106.94(9) yes . .
O1 Ni2 O12 169.90(9) yes . .
O1 Ni2 O13 96.03(9) yes . .
O1 Ni2 C31 138.36(10) yes . .
O3 Ni2 O5 95.14(8) yes . .
O3 Ni2 O11 169.40(9) yes . .
O3 Ni2 O12 106.40(9) yes . .
O3 Ni2 O13 77.24(8) yes . .
O3 Ni2 C31 138.20(10) yes . .
O5 Ni2 O11 89.34(9) yes . .
O5 Ni2 O12 98.72(9) yes . .
O5 Ni2 O13 170.78(8) yes . .
O5 Ni2 C31 94.09(10) yes . .
O11 Ni2 O12 63.34(9) yes . .
O11 Ni2 O13 99.06(9) yes . .
O11 Ni2 C31 31.54(11) yes . .
O12 Ni2 O13 88.53(9) yes . .
O12 Ni2 C31 31.81(11) yes . .
O13 Ni2 C31 95.07(10) yes . .
O1 Ni3 O3 81.46(9) yes . .
O1 Ni3 O7 85.08(8) yes . .
O1 Ni3 O10 98.02(9) yes . .
O1 Ni3 O15 88.99(8) yes . .
O1 Ni3 O17 174.39(9) yes . .
O3 Ni3 O7 89.96(9) yes . .
O3 Ni3 O10 176.99(9) yes . .
O3 Ni3 O15 85.77(9) yes . .
O3 Ni3 O17 96.89(9) yes . .
O7 Ni3 O10 87.04(9) yes . .
O7 Ni3 O15 173.15(9) yes . .
O7 Ni3 O17 100.30(9) yes . .
O10 Ni3 O15 97.19(9) yes . .
O10 Ni3 O17 83.90(9) yes . .
O15 Ni3 O17 85.54(9) yes . .
O3 Ni4 O4 176.59(10) yes . .
O3 Ni4 O13 79.68(9) yes . .
O3 Ni4 O15 85.88(9) yes . .
O3 Ni4 O18 91.22(9) yes . .
O3 Ni4 N2 97.26(10) yes . .
O4 Ni4 O13 97.09(10) yes . .
O4 Ni4 O15 94.87(9) yes . .
O4 Ni4 O18 92.12(10) yes . .
O4 Ni4 N2 82.11(10) yes . .
O13 Ni4 O15 83.34(9) yes . .
O13 Ni4 O18 168.43(9) yes . .
O13 Ni4 N2 98.97(10) yes . .
O15 Ni4 O18 88.93(9) yes . .
O15 Ni4 N2 176.38(9) yes . .
O18 Ni4 N2 89.19(10) yes . .
O2 Ni5 O6 92.87(9) yes 8_556 8_556
O2 Ni5 O8 95.20(9) yes 8_556 8_556
O2 Ni5 O10 170.46(9) yes 8_556 .
O2 Ni5 O16 93.96(9) yes 8_556 .
O2 Ni5 O17 92.65(9) yes 8_556 .
O6 Ni5 O8 94.22(10) yes 8_556 8_556
O6 Ni5 O10 96.48(9) yes 8_556 .
O6 Ni5 O16 88.03(9) yes 8_556 .
O6 Ni5 O17 174.35(9) yes 8_556 .
O8 Ni5 O10 86.03(9) yes 8_556 .
O8 Ni5 O16 170.44(9) yes 8_556 .
O8 Ni5 O17 86.46(9) yes 8_556 .
O10 Ni5 O16 84.48(8) yes . .
O10 Ni5 O17 77.97(8) yes . .
O16 Ni5 O17 90.41(9) yes . .
Ni1 O1 Ni2 106.23(9) yes . .
Ni1 O1 Ni3 94.10(8) yes . .
Ni1 O1 C1 117.78(18) yes . .
Ni2 O1 Ni3 98.21(9) yes . .
Ni2 O1 C1 119.24(18) yes . .
Ni3 O1 C1 116.96(17) yes . .
Ni1 O2 Ni5 116.25(11) yes . 6_556
Ni1 O2 C4 114.74(18) yes . .
Ni5 O2 C4 120.46(18) yes 6_556 .
Ni2 O3 Ni3 96.89(9) yes . .
Ni2 O3 Ni4 105.33(10) yes . .
Ni2 O3 C13 119.31(18) yes . .
Ni3 O3 Ni4 92.81(9) yes . .
Ni3 O3 C13 120.12(18) yes . .
Ni4 O3 C13 117.59(18) yes . .
Ni4 O4 C16 112.7(2) yes . .
Ni1 O5 Ni2 97.26(9) yes . .
Ni1 O5 C25 126.3(2) yes . .
Ni2 O5 C25 135.1(2) yes . .
Ni5 O6 C25 138.5(3) yes 6_556 .
Ni1 O7 Ni3 92.26(9) yes . .
Ni1 O7 C27 129.62(19) yes . .
Ni3 O7 C27 138.1(2) yes . .
Ni5 O8 C27 137.3(2) yes 6_556 .
Ni1 O9 C29 130.0(2) yes . .
Ni3 O10 Ni5 96.39(9) yes . .
Ni3 O10 C29 122.87(19) yes . .
Ni5 O10 C29 136.60(19) yes . .
Ni2 O11 C31 88.74(19) yes . .
Ni2 O12 C31 88.0(2) yes . .
Ni2 O13 Ni4 97.66(9) yes . .
Ni2 O13 C33 138.5(2) yes . .
Ni4 O13 C33 123.0(2) yes . .
Ni3 O15 Ni4 90.79(9) yes . .
Ni3 O15 C35 124.9(2) yes . .
Ni4 O15 C35 131.3(2) yes . .
Ni5 O16 C35 131.9(2) yes . .
Ni3 O17 Ni5 95.15(9) yes . .
Ni3 O17 C37 125.57(19) yes . .
Ni5 O17 C37 123.81(19) yes . .
Ni4 O18 C37 128.3(2) yes . .
C39 O19 C41 112.8(5) yes . .
Ni1 N1 C3 113.32(19) yes . .
Ni1 N1 C5 100.38(18) yes . .
Ni1 N1 C6 108.79(19) yes . .
C3 N1 C5 109.4(3) yes . .
C3 N1 C6 112.9(3) yes . .
C5 N1 C6 111.3(3) yes . .
Ni4 N2 C15 110.48(19) yes . .
Ni4 N2 C17 102.40(19) yes . .
Ni4 N2 C18 111.0(2) yes . .
C15 N2 C17 109.0(3) yes . .
C15 N2 C18 112.2(3) yes . .
C17 N2 C18 111.3(3) yes . .
O1 C1 C2 113.8(3) yes . .
C1 C2 C3 114.4(3) yes . .
N1 C3 C2 114.4(3) yes . .
O2 C4 C5 109.3(3) yes . .
N1 C5 C4 109.9(3) yes . .
N1 C6 C7 116.3(3) yes . .
C6 C7 C8 121.4(3) yes . .
C6 C7 C12 120.7(3) yes . .
C8 C7 C12 117.9(4) yes . .
C7 C8 C9 121.4(4) yes . .
C8 C9 C10 119.9(4) yes . .
C9 C10 C11 120.2(4) yes . .
C10 C11 C12 119.5(4) yes . .
C7 C12 C11 121.2(4) yes . .
O3 C13 C14 113.6(3) yes . .
C13 C14 C15 114.1(3) yes . .
N2 C15 C14 113.9(3) yes . .
O4 C16 C17 109.9(3) yes . .
N2 C17 C16 110.3(3) yes . .
N2 C18 C19 114.3(3) yes . .
C18 C19 C20 120.8(4) yes . .
C18 C19 C24 121.3(4) yes . .
C20 C19 C24 117.8(4) yes . .
C19 C20 C21 121.9(5) yes . .
C20 C21 C22 118.7(5) yes . .
C21 C22 C23 120.6(5) yes . .
C22 C23 C24 120.1(4) yes . .
C19 C24 C23 120.8(4) yes . .
O5 C25 O6 125.1(3) yes . .
O5 C25 C26 118.2(4) yes . .
O6 C25 C26 116.7(4) yes . .
O7 C27 O8 124.2(3) yes . .
O7 C27 C28 119.1(3) yes . .
O8 C27 C28 116.8(3) yes . .
O9 C29 O10 125.0(3) yes . .
O9 C29 C30 118.1(3) yes . .
O10 C29 C30 117.0(3) yes . .
Ni2 C31 O11 59.72(17) yes . .
Ni2 C31 O12 60.21(17) yes . .
Ni2 C31 C32 177.0(3) yes . .
O11 C31 O12 119.9(3) yes . .
O11 C31 C32 120.1(4) yes . .
O12 C31 C32 120.0(4) yes . .
O13 C33 O14 122.4(3) yes . .
O13 C33 C34 119.2(3) yes . .
O14 C33 C34 118.4(3) yes . .
O15 C35 O16 125.1(3) yes . .
O15 C35 C36 117.1(3) yes . .
O16 C35 C36 117.8(3) yes . .
O17 C37 O18 124.5(3) yes . .
O17 C37 C38 116.8(3) yes . .
O18 C37 C38 118.6(3) yes . .
O19 C39 C40 109.4(5) yes . .
O19 C41 C42 110.7(5) yes . .
C44 C43 N3 180.000 yes . .
N4 C45 C46 177.9(11) yes . .
Ni4 O4 H47 95(4) no . .
C16 O4 H47 108(4) no . .
O1 C1 H1A 108.779 no . .
O1 C1 H1B 108.791 no . .
C2 C1 H1A 108.781 no . .
C2 C1 H1B 108.792 no . .
H1A C1 H1B 107.677 no . .
C1 C2 H2A 108.664 no . .
C1 C2 H2B 108.673 no . .
C3 C2 H2A 108.657 no . .
C3 C2 H2B 108.670 no . .
H2A C2 H2B 107.599 no . .
N1 C3 H3A 108.648 no . .
N1 C3 H3B 108.651 no . .
C2 C3 H3A 108.657 no . .
C2 C3 H3B 108.650 no . .
H3A C3 H3B 107.577 no . .
O2 C4 H4A 109.800 no . .
O2 C4 H4B 109.797 no . .
C5 C4 H4A 109.812 no . .
C5 C4 H4B 109.810 no . .
H4A C4 H4B 108.266 no . .
N1 C5 H5A 109.674 no . .
N1 C5 H5B 109.671 no . .
C4 C5 H5A 109.680 no . .
C4 C5 H5B 109.677 no . .
H5A C5 H5B 108.186 no . .
N1 C6 H6A 108.222 no . .
N1 C6 H6B 108.212 no . .
C7 C6 H6A 108.215 no . .
C7 C6 H6B 108.230 no . .
H6A C6 H6B 107.354 no . .
C7 C8 H8 119.324 no . .
C9 C8 H8 119.311 no . .
C8 C9 H9 120.074 no . .
C10 C9 H9 120.064 no . .
C9 C10 H10 119.891 no . .
C11 C10 H10 119.918 no . .
C10 C11 H11 120.239 no . .
C12 C11 H11 120.250 no . .
C7 C12 H12 119.390 no . .
C11 C12 H12 119.409 no . .
O3 C13 H13A 108.839 no . .
O3 C13 H13B 108.838 no . .
C14 C13 H13A 108.843 no . .
C14 C13 H13B 108.836 no . .
H13A C13 H13B 107.690 no . .
C13 C14 H14A 108.718 no . .
C13 C14 H14B 108.722 no . .
C15 C14 H14A 108.714 no . .
C15 C14 H14B 108.730 no . .
H14A C14 H14B 107.626 no . .
N2 C15 H15A 108.786 no . .
N2 C15 H15B 108.785 no . .
C14 C15 H15A 108.770 no . .
C14 C15 H15B 108.763 no . .
H15A C15 H15B 107.668 no . .
O4 C16 H16A 109.665 no . .
O4 C16 H16B 109.688 no . .
C17 C16 H16A 109.680 no . .
C17 C16 H16B 109.694 no . .
H16A C16 H16B 108.174 no . .
N2 C17 H17A 109.584 no . .
N2 C17 H17B 109.599 no . .
C16 C17 H17A 109.587 no . .
C16 C17 H17B 109.604 no . .
H17A C17 H17B 108.125 no . .
C19 C20 H20 119.047 no . .
C21 C20 H20 119.050 no . .
C20 C21 H21 120.651 no . .
C22 C21 H21 120.669 no . .
C21 C22 H22 119.671 no . .
C23 C22 H22 119.686 no . .
C22 C23 H23 119.930 no . .
C24 C23 H23 119.931 no . .
C19 C24 H24 119.600 no . .
C23 C24 H24 119.599 no . .
C25 C26 H26A 109.485 no . .
C25 C26 H26B 109.478 no . .
C25 C26 H26C 109.474 no . .
H26A C26 H26B 109.453 no . .
H26A C26 H26C 109.471 no . .
H26B C26 H26C 109.467 no . .
C27 C28 H28A 109.469 no . .
C27 C28 H28B 109.475 no . .
C27 C28 H28C 109.482 no . .
H28A C28 H28B 109.474 no . .
H28A C28 H28C 109.472 no . .
H28B C28 H28C 109.456 no . .
C29 C30 H30A 109.461 no . .
C29 C30 H30B 109.468 no . .
C29 C30 H30C 109.465 no . .
H30A C30 H30B 109.474 no . .
H30A C30 H30C 109.480 no . .
H30B C30 H30C 109.479 no . .
C31 C32 H32A 109.474 no . .
C31 C32 H32B 109.470 no . .
C31 C32 H32C 109.472 no . .
H32A C32 H32B 109.472 no . .
H32A C32 H32C 109.462 no . .
H32B C32 H32C 109.476 no . .
C33 C34 H34A 109.463 no . .
C33 C34 H34B 109.480 no . .
C33 C34 H34C 109.462 no . .
H34A C34 H34B 109.476 no . .
H34A C34 H34C 109.464 no . .
H34B C34 H34C 109.482 no . .
C35 C36 H36A 109.467 no . .
C35 C36 H36B 109.480 no . .
C35 C36 H36C 109.464 no . .
H36A C36 H36B 109.459 no . .
H36A C36 H36C 109.473 no . .
H36B C36 H36C 109.484 no . .
C37 C38 H38A 109.473 no . .
C37 C38 H38B 109.478 no . .
C37 C38 H38C 109.480 no . .
H38A C38 H38B 109.466 no . .
H38A C38 H38C 109.472 no . .
H38B C38 H38C 109.459 no . .
O19 C39 H39A 109.784 no . .
O19 C39 H39B 109.797 no . .
C40 C39 H39A 109.800 no . .
C40 C39 H39B 109.806 no . .
H39A C39 H39B 108.235 no . .
C39 C40 H40A 109.463 no . .
C39 C40 H40B 109.476 no . .
C39 C40 H40C 109.464 no . .
H40A C40 H40B 109.479 no . .
H40A C40 H40C 109.472 no . .
H40B C40 H40C 109.473 no . .
O19 C41 H41A 109.503 no . .
O19 C41 H41B 109.503 no . .
C42 C41 H41A 109.507 no . .
C42 C41 H41B 109.492 no . .
H41A C41 H41B 108.069 no . .
C41 C42 H42A 109.483 no . .
C41 C42 H42B 109.463 no . .
C41 C42 H42C 109.478 no . .
H42A C42 H42B 109.469 no . .
H42A C42 H42C 109.476 no . .
H42B C42 H42C 109.459 no . .
C45 C46 H46A 109.475 no . .
C45 C46 H46B 109.469 no . .
C45 C46 H46C 109.452 no . .
H46A C46 H46B 109.477 no . .
H46A C46 H46C 109.473 no . .
H46B C46 H46C 109.482 no . .

loop_
_geom_bond_atom_site_label_1
_geom_bond_atom_site_label_2
_geom_bond_distance
_geom_bond_publ_flag
_geom_bond_site_symmetry_2
Ni1 O1 2.042(2) yes .
Ni1 O2 1.978(2) yes .
Ni1 O5 2.121(2) yes .
Ni1 O7 2.096(2) yes .
Ni1 O9 2.101(2) yes .
Ni1 N1 2.137(3) yes .
Ni2 O1 2.008(2) yes .
Ni2 O3 2.030(2) yes .
Ni2 O5 2.196(2) yes .
Ni2 O11 2.079(3) yes .
Ni2 O12 2.090(3) yes .
Ni2 O13 2.175(3) yes .
Ni2 C31 2.406(4) yes .
Ni3 O1 2.050(2) yes .
Ni3 O3 2.068(2) yes .
Ni3 O7 2.059(2) yes .
Ni3 O10 2.049(2) yes .
Ni3 O15 2.047(2) yes .
Ni3 O17 2.031(2) yes .
Ni4 O3 2.009(2) yes .
Ni4 O4 2.075(3) yes .
Ni4 O13 2.091(2) yes .
Ni4 O15 2.101(2) yes .
Ni4 O18 2.059(3) yes .
Ni4 N2 2.104(3) yes .
Ni5 O2 1.954(2) yes 8_556
Ni5 O6 2.033(3) yes 8_556
Ni5 O8 1.999(3) yes 8_556
Ni5 O10 2.139(2) yes .
Ni5 O16 2.047(2) yes .
Ni5 O17 2.196(2) yes .
O1 C1 1.431(4) yes .
O2 C4 1.404(4) yes .
O3 C13 1.422(4) yes .
O4 C16 1.427(5) yes .
O5 C25 1.275(4) yes .
O6 C25 1.247(4) yes .
O7 C27 1.273(4) yes .
O8 C27 1.242(4) yes .
O9 C29 1.234(4) yes .
O10 C29 1.283(4) yes .
O11 C31 1.259(4) yes .
O12 C31 1.269(4) yes .
O13 C33 1.278(4) yes .
O14 C33 1.252(5) yes .
O15 C35 1.282(4) yes .
O16 C35 1.231(4) yes .
O17 C37 1.278(4) yes .
O18 C37 1.249(4) yes .
O19 C39 1.407(7) yes .
O19 C41 1.384(7) yes .
N1 C3 1.477(4) yes .
N1 C5 1.487(4) yes .
N1 C6 1.495(4) yes .
N2 C15 1.483(5) yes .
N2 C17 1.496(5) yes .
N2 C18 1.508(5) yes .
C44 C43 1.390(18) yes .
N4 C45 1.141(12) yes .
C1 C2 1.514(5) yes .
C2 C3 1.526(5) yes .
C4 C5 1.517(5) yes .
C6 C7 1.515(5) yes .
C7 C8 1.388(5) yes .
C7 C12 1.381(5) yes .
C8 C9 1.388(6) yes .
C9 C10 1.372(7) yes .
C10 C11 1.376(6) yes .
C11 C12 1.400(6) yes .
C13 C14 1.515(5) yes .
C14 C15 1.525(5) yes .
C16 C17 1.516(6) yes .
C18 C19 1.522(5) yes .
C19 C20 1.385(6) yes .
C19 C24 1.396(6) yes .
C20 C21 1.387(7) yes .
C21 C22 1.382(8) yes .
C22 C23 1.374(7) yes .
C23 C24 1.378(6) yes .
C25 C26 1.492(6) yes .
C27 C28 1.503(5) yes .
C29 C30 1.517(5) yes .
C31 C32 1.500(6) yes .
C33 C34 1.495(6) yes .
C35 C36 1.506(5) yes .
C37 C38 1.502(5) yes .
C39 C40 1.480(10) yes .
C41 C42 1.477(9) yes .
C43 N3 1.25(3) yes .
C45 C46 1.398(10) yes .
O4 H47 0.86(6) no .
C1 H1A 0.990 no .
C1 H1B 0.990 no .
C2 H2A 0.990 no .
C2 H2B 0.990 no .
C3 H3A 0.990 no .
C3 H3B 0.990 no .
C4 H4A 0.990 no .
C4 H4B 0.990 no .
C5 H5A 0.990 no .
C5 H5B 0.990 no .
C6 H6A 0.990 no .
C6 H6B 0.990 no .
C8 H8 0.950 no .
C9 H9 0.950 no .
C10 H10 0.950 no .
C11 H11 0.950 no .
C12 H12 0.950 no .
C13 H13A 0.990 no .
C13 H13B 0.990 no .
C14 H14A 0.990 no .
C14 H14B 0.990 no .
C15 H15A 0.990 no .
C15 H15B 0.990 no .
C16 H16A 0.990 no .
C16 H16B 0.990 no .
C17 H17A 0.990 no .
C17 H17B 0.990 no .
C20 H20 0.950 no .
C21 H21 0.950 no .
C22 H22 0.950 no .
C23 H23 0.950 no .
C24 H24 0.950 no .
C26 H26A 0.980 no .
C26 H26B 0.980 no .
C26 H26C 0.980 no .
C28 H28A 0.980 no .
C28 H28B 0.980 no .
C28 H28C 0.980 no .
C30 H30A 0.980 no .
C30 H30B 0.980 no .
C30 H30C 0.980 no .
C32 H32A 0.980 no .
C32 H32B 0.980 no .
C32 H32C 0.980 no .
C34 H34A 0.980 no .
C34 H34B 0.980 no .
C34 H34C 0.980 no .
C36 H36A 0.980 no .
C36 H36B 0.980 no .
C36 H36C 0.980 no .
C38 H38A 0.980 no .
C38 H38B 0.980 no .
C38 H38C 0.980 no .
C39 H39A 0.990 no .
C39 H39B 0.990 no .
C40 H40A 0.980 no .
C40 H40B 0.980 no .
C40 H40C 0.980 no .
C41 H41A 0.990 no .
C41 H41B 0.990 no .
C42 H42A 0.980 no .
C42 H42B 0.980 no .
C42 H42C 0.980 no .
C46 H46A 0.980 no .
C46 H46B 0.980 no .
C46 H46C 0.980 no .

loop_
_geom_contact_atom_site_label_1
_geom_contact_atom_site_label_2
_geom_contact_distance
_geom_contact_publ_flag
_geom_contact_site_symmetry_2
Ni1 O6 3.321(3) no .
Ni1 O8 3.364(2) no .
Ni1 O10 3.416(2) no .
Ni1 C2 3.368(3) no .
Ni2 O15 3.572(2) no .
Ni2 C2 3.590(4) no .
Ni2 C26 3.576(5) no .
Ni3 O9 3.208(2) no .
Ni3 O16 3.248(2) no .
Ni3 O18 3.254(3) no .
Ni3 C28 3.539(4) no .
Ni4 O14 3.170(3) no .
Ni4 O17 3.302(2) no .
Ni4 C14 3.297(4) no .
Ni5 O5 3.524(2) no 8_556
Ni5 O7 3.440(2) no 8_556
Ni5 O15 3.378(2) no .
Ni5 C30 3.534(4) no .
O1 C3 3.132(4) no .
O1 C29 3.371(4) no .
O2 C6 3.352(4) no .
O2 C25 3.366(4) no .
O2 C27 3.349(4) no .
O2 C37 3.165(4) no 6_556
O2 C38 3.102(5) no 6_556
O3 C15 3.114(4) no .
O3 C37 3.249(4) no .
O4 O14 2.538(4) no .
O4 C18 3.395(5) no .
O4 C33 3.205(5) no .
O4 C35 3.373(4) no .
O4 C36 3.184(5) no .
O5 C6 3.083(4) no .
O5 C13 3.403(4) no .
O5 C27 3.521(4) no .
O6 C27 3.554(4) no .
O6 C30 3.234(5) no 6_556
O7 C13 3.139(4) no .
O7 C25 3.460(4) no .
O7 C29 2.991(4) no .
O8 C25 3.550(4) no .
O8 C28 3.423(4) no 6_556
O8 C29 3.330(4) no 6_556
O8 C30 3.234(5) no 6_556
O9 C1 3.215(4) no .
O9 C3 3.273(4) no .
O9 C4 3.532(4) no .
O9 C5 3.112(4) no .
O10 C1 3.402(4) no .
O10 C35 3.233(4) no .
O11 C2 3.376(4) no .
O11 C6 3.402(4) no .
O11 C34 3.214(5) no .
O12 C14 3.388(4) no .
O12 C18 3.440(4) no .
O12 C26 3.081(6) no .
O13 C1 3.390(5) no .
O13 C18 3.053(5) no .
O14 C16 3.311(5) no .
O14 C36 3.519(5) no .
O15 C1 3.020(4) no .
O15 C33 3.416(4) no .
O15 C37 3.162(4) no .
O16 C4 2.941(4) no 8_556
O16 C37 3.562(4) no .
O17 C13 3.460(4) no .
O17 C27 3.570(4) no .
O17 C28 3.072(4) no .
O17 C35 3.191(4) no .
O18 C13 3.181(4) no .
O18 C15 3.102(4) no .
O18 C16 3.515(5) no .
O18 C17 3.031(5) no .
O18 C35 3.466(4) no .
N1 C1 3.181(4) no .
N1 C8 3.396(5) no .
N1 C12 3.411(5) no .
N2 C13 3.204(4) no .
N2 C20 3.371(6) no .
N2 C24 3.423(5) no .
C1 C29 3.587(5) no .
C2 C6 3.123(5) no .
C3 C7 3.076(5) no .
C3 C12 3.367(5) no .
C4 C6 2.979(5) no .
C4 C37 3.392(5) no 6_556
C4 C38 3.414(5) no 6_556
C5 C7 3.052(5) no .
C5 C8 3.297(5) no .
C7 C10 2.793(6) no .
C8 C11 2.755(6) no .
C9 C12 2.756(6) no .
C13 C27 3.444(5) no .
C13 C28 3.572(5) no .
C13 C37 3.410(5) no .
C14 C18 3.088(5) no .
C15 C19 3.012(5) no .
C15 C20 3.245(6) no .
C16 C18 3.022(5) no .
C17 C19 3.058(5) no .
C17 C24 3.350(6) no .
C18 C33 3.492(5) no .
C19 C22 2.783(6) no .
C20 C23 2.748(7) no .
C21 C24 2.770(7) no .
C26 C31 3.374(7) no .
C31 C34 3.577(6) no .
C35 C37 3.565(5) no .
O6 C46 3.350(6) no .
O10 C46 3.496(6) no 8_556
O11 C42 3.571(7) no 3_665
O14 C44 3.150(9) no 5_667
O16 C46 3.359(6) no 8_556
O19 C9 3.524(6) no 8_656
C44 O14 3.150(9) no 5_667
C44 O14 3.150(9) no 7_547
C44 N4 3.566(11) no .
C44 N4 3.566(11) no 3_655
N4 C44 3.566(11) no .
C9 O19 3.524(6) no 6_566
C11 C23 3.595(7) no 2_654
C12 C23 3.543(6) no 2_654
C23 C11 3.595(7) no 4_465
C23 C12 3.543(6) no 4_465
C23 C46 3.564(7) no 5_667
C24 C46 3.486(7) no 5_667
C26 C32 3.574(7) no 5_667
C29 C46 3.578(6) no 8_556
C32 C26 3.574(7) no 5_667
C40 C40 3.551(10) no 5_767
C42 O11 3.571(7) no 3_665
C46 O6 3.350(6) no .
C46 O10 3.496(6) no 6_556
C46 O16 3.359(6) no 6_556
C46 C23 3.564(7) no 5_667
C46 C24 3.486(7) no 5_667
C46 C29 3.578(6) no 6_556
Ni1 H1B 3.1695 no .
Ni1 H2A 3.5349 no .
Ni1 H3A 3.2048 no .
Ni1 H4B 3.3598 no .
Ni1 H5B 2.9889 no .
Ni1 H6A 2.9534 no .
Ni1 H6B 3.1106 no .
Ni1 H38C 3.4281 no 6_556
Ni2 H1A 3.0226 no .
Ni2 H2A 3.1494 no .
Ni2 H6B 3.3886 no .
Ni2 H13A 3.0233 no .
Ni2 H14A 3.1774 no .
Ni2 H26C 3.2332 no .
Ni2 H34C 3.1642 no .
Ni3 H1A 3.2118 no .
Ni3 H1B 2.9983 no .
Ni3 H13A 3.3004 no .
Ni3 H13B 3.0575 no .
Ni3 H28C 3.2406 no .
Ni4 H13B 3.1584 no .
Ni4 H14A 3.4495 no .
Ni4 H15A 3.1016 no .
Ni4 H16B 3.4539 no .
Ni4 H17B 3.0016 no .
Ni4 H36C 3.4966 no .
Ni5 H4A 3.1968 no 8_556
Ni5 H4B 2.9981 no 8_556
Ni5 H28C 3.4880 no .
Ni5 H30A 3.5893 no .
Ni5 H30C 3.2069 no .
Ni5 H38C 3.2716 no .
O1 H2A 2.6218 no .
O1 H2B 3.2868 no .
O1 H3A 3.3690 no .
O1 H6B 3.3566 no .
O2 H5A 3.2265 no .
O2 H5B 2.6900 no .
O2 H6A 2.9032 no .
O2 H38C 2.3301 no 6_556
O3 H14A 2.6164 no .
O3 H14B 3.2779 no .
O3 H15A 3.3086 no .
O4 H17A 3.2499 no .
O4 H17B 2.7287 no .
O4 H36A 2.8442 no .
O4 H36C 2.9517 no .
O5 H6A 2.7610 no .
O5 H6B 2.7756 no .
O5 H13A 2.7727 no .
O5 H26A 2.6779 no .
O5 H26B 3.1683 no .
O5 H26C 2.5934 no .
O6 H4B 3.4576 no .
O6 H6A 3.2040 no .
O6 H13A 3.5291 no .
O6 H26A 2.9280 no .
O6 H26B 2.3891 no .
O6 H26C 2.9966 no .
O6 H30A 3.4572 no 6_556
O6 H30C 2.4238 no 6_556
O7 H13A 2.7767 no .
O7 H13B 3.1538 no .
O7 H28A 2.7643 no .
O7 H28B 3.1700 no .
O7 H28C 2.5639 no .
O8 H13A 3.5193 no .
O8 H28A 2.8682 no .
O8 H28B 2.4167 no .
O8 H28C 3.0511 no .
O8 H28C 2.4804 no 6_556
O8 H30A 2.7317 no 6_556
O8 H30C 3.2361 no 6_556
O8 H38C 3.4258 no 6_556
O9 H1B 2.7170 no .
O9 H3A 2.7731 no .
O9 H5B 2.5768 no .
O9 H30A 2.8721 no .
O9 H30B 2.4559 no .
O9 H30C 3.0771 no .
O9 H38C 2.7281 no 6_556
O10 H1B 2.7968 no .
O10 H28C 3.4363 no .
O10 H30A 2.7640 no .
O10 H30B 3.1685 no .
O10 H30C 2.5390 no .
O11 H2A 2.4830 no .
O11 H6B 2.4248 no .
O11 H26A 3.3121 no .
O11 H32A 2.9286 no .
O11 H32B 2.4788 no .
O11 H32C 3.0861 no .
O11 H34A 3.2168 no .
O11 H34C 2.5172 no .
O12 H14A 2.4985 no .
O12 H26A 2.9039 no .
O12 H26C 2.5119 no .
O12 H32A 2.7693 no .
O12 H32B 3.1712 no .
O12 H32C 2.5738 no .
O13 H1A 2.7677 no .
O13 H34A 2.8394 no .
O13 H34B 3.1422 no .
O13 H34C 2.5104 no .
O13 H36C 3.4042 no .
O13 H47 2.70(6) no .
O14 H16B 3.0147 no .
O14 H34A 2.8113 no .
O14 H34B 2.4804 no .
O14 H34C 3.1109 no .
O14 H36C 2.6483 no .
O14 H47 1.69(6) no .
O15 H1A 2.6049 no .
O15 H1B 3.0637 no .
O15 H36A 2.9140 no .
O15 H36B 3.0870 no .
O15 H36C 2.4443 no .
O15 H47 3.13(6) no .
O16 H4A 3.0312 no 8_556
O16 H4B 2.4498 no 8_556
O16 H36A 2.7249 no .
O16 H36B 2.5161 no .
O16 H36C 3.1213 no .
O17 H4A 3.2452 no 8_556
O17 H13B 2.8857 no .
O17 H28A 3.0201 no .
O17 H28C 2.4288 no .
O17 H38A 3.1650 no .
O17 H38B 2.6861 no .
O17 H38C 2.5679 no .
O18 H4A 3.0199 no 8_556
O18 H13B 2.7204 no .
O18 H15A 2.5604 no .
O18 H17B 2.4999 no .
O18 H38A 2.4418 no .
O18 H38B 2.9294 no .
O18 H38C 3.0491 no .
O19 H40A 2.5772 no .
O19 H40B 2.5455 no .
O19 H40C 3.1996 no .
O19 H42A 2.5866 no .
O19 H42B 2.5494 no .
O19 H42C 3.1904 no .
N1 H1B 3.4289 no .
N1 H2A 2.6679 no .
N1 H2B 3.3433 no .
N1 H4A 3.3082 no .
N1 H4B 2.7555 no .
N1 H8 3.4060 no .
N1 H12 3.4342 no .
N2 H13B 3.4743 no .
N2 H14A 2.6386 no .
N2 H14B 3.3366 no .
N2 H16A 3.3163 no .
N2 H16B 2.7821 no .
N2 H20 3.3810 no .
N2 H24 3.4693 no .
N2 H47 3.06(6) no .
N4 H46A 3.0139 no .
N4 H46B 2.9984 no .
N4 H46C 3.0201 no .
C1 H3A 2.6899 no .
C1 H3B 3.3757 no .
C1 H34C 3.2292 no .
C2 H6B 2.7884 no .
C2 H12 3.2179 no .
C2 H34C 3.1531 no .
C3 H1A 3.3807 no .
C3 H1B 2.6935 no .
C3 H5A 2.7041 no .
C3 H5B 2.5291 no .
C3 H6A 3.3100 no .
C3 H6B 2.6704 no .
C3 H12 3.1371 no .
C4 H6A 2.6128 no .
C4 H8 3.0367 no .
C4 H38A 3.5801 no 6_556
C4 H38C 2.8284 no 6_556
C5 H3A 2.4873 no .
C5 H3B 2.7027 no .
C5 H6A 2.6480 no .
C5 H6B 3.3024 no .
C5 H8 3.0301 no .
C5 H38C 3.4412 no 6_556
C6 H2A 2.7621 no .
C6 H3A 3.3101 no .
C6 H3B 2.6129 no .
C6 H4B 2.7427 no .
C6 H5A 2.6243 no .
C6 H5B 3.3132 no .
C6 H8 2.6830 no .
C6 H12 2.6639 no .
C7 H2A 3.4916 no .
C7 H3B 2.6778 no .
C7 H4B 3.3205 no .
C7 H5A 2.6743 no .
C7 H9 3.2742 no .
C7 H11 3.2762 no .
C8 H4B 3.0690 no .
C8 H5A 2.6589 no .
C8 H6A 2.6299 no .
C8 H6B 3.2709 no .
C8 H10 3.2469 no .
C8 H12 3.2330 no .
C9 H11 3.2405 no .
C10 H8 3.2408 no .
C10 H12 3.2525 no .
C11 H9 3.2402 no .
C12 H2A 3.3525 no .
C12 H3B 2.7203 no .
C12 H6A 3.2467 no .
C12 H6B 2.5999 no .
C12 H8 3.2313 no .
C12 H10 3.2591 no .
C13 H15A 2.6640 no .
C13 H15B 3.3689 no .
C13 H26C 3.2830 no .
C13 H28A 2.9179 no .
C14 H20 2.9923 no .
C14 H26C 3.2355 no .
C15 H13A 3.3792 no .
C15 H13B 2.6927 no .
C15 H17A 2.7139 no .
C15 H17B 2.5251 no .
C15 H20 3.0061 no .
C16 H24 3.2136 no .
C17 H15A 2.5126 no .
C17 H15B 2.6843 no .
C17 H24 3.1327 no .
C17 H47 2.96(6) no .
C18 H14A 2.6953 no .
C18 H15A 3.3216 no .
C18 H15B 2.6280 no .
C18 H16B 2.8060 no .
C18 H17A 2.6247 no .
C18 H17B 3.3281 no .
C18 H20 2.6695 no .
C18 H24 2.6982 no .
C18 H47 3.35(6) no .
C19 H14A 3.3624 no .
C19 H15B 2.6093 no .
C19 H16B 3.4322 no .
C19 H17A 2.6649 no .
C19 H21 3.2790 no .
C19 H23 3.2677 no .
C20 H14A 3.1780 no .
C20 H15B 2.6045 no .
C20 H22 3.2422 no .
C20 H24 3.2425 no .
C21 H15B 3.5701 no .
C21 H23 3.2502 no .
C22 H20 3.2377 no .
C22 H24 3.2397 no .
C23 H21 3.2536 no .
C24 H16B 3.2238 no .
C24 H17A 2.6858 no .
C24 H20 3.2408 no .
C24 H22 3.2409 no .
C25 H6A 2.9897 no .
C25 H6B 3.4580 no .
C25 H13A 2.9034 no .
C25 H30C 3.0558 no 6_556
C26 H13A 3.2285 no .
C26 H30C 3.2500 no 6_556
C26 H32C 3.5916 no .
C27 H13A 2.9339 no .
C27 H13B 3.2417 no .
C27 H28C 3.1071 no 6_556
C27 H30A 3.2725 no 6_556
C28 H13A 3.3434 no .
C28 H13B 2.9638 no .
C28 H28B 3.5618 no 6_556
C28 H28B 3.0677 no 8_556
C28 H28C 3.2537 no 6_556
C28 H30A 3.4466 no 6_556
C28 H38B 3.3091 no .
C29 H1B 2.8989 no .
C29 H38C 3.2962 no 6_556
C30 H38C 3.3824 no 6_556
C31 H6B 3.4356 no .
C31 H26A 2.8587 no .
C31 H26C 3.1502 no .
C31 H34A 3.2848 no .
C31 H34C 3.1774 no .
C32 H26A 3.2220 no .
C33 H1A 2.9853 no .
C33 H36C 3.0579 no .
C33 H47 2.50(6) no .
C34 H1A 3.1755 no .
C34 H2A 3.5694 no .
C35 H1A 3.1942 no .
C35 H1B 3.4065 no .
C35 H4A 3.4368 no 8_556
C35 H4B 3.1954 no 8_556
C35 H47 3.46(6) no .
C36 H1A 3.5548 no .
C36 H47 3.05(6) no .
C37 H4A 2.7363 no 8_556
C37 H13B 2.7145 no .
C37 H15A 3.3271 no .
C37 H28A 3.3141 no .
C37 H28C 3.1812 no .
C38 H4A 2.8533 no 8_556
C38 H13B 3.4944 no .
C38 H28A 3.5040 no .
C38 H28C 3.3802 no .
C38 H30A 3.5112 no 8_556
C38 H30B 3.5207 no 8_556
C39 H41A 2.5034 no .
C39 H41B 2.5635 no .
C41 H39A 2.5547 no .
C41 H39B 2.5353 no .
H1A H2A 2.4021 no .
H1A H2B 2.2756 no .
H1A H3A 3.5478 no .
H1A H34B 3.4431 no .
H1A H34C 2.6481 no .
H1A H36C 3.0852 no .
H1B H2A 2.8500 no .
H1B H2B 2.4036 no .
H1B H3A 2.4523 no .
H1B H3B 3.5421 no .
H2A H3A 2.8579 no .
H2A H3B 2.4178 no .
H2A H6A 3.5931 no .
H2A H6B 2.1651 no .
H2A H12 2.6564 no .
H2A H34C 2.6039 no .
H2B H3A 2.4178 no .
H2B H3B 2.2806 no .
H2B H6B 3.5735 no .
H2B H12 3.3681 no .
H2B H34C 3.1754 no .
H3A H5A 2.8505 no .
H3A H5B 2.1958 no .
H3A H6B 3.5937 no .
H3B H5A 2.6159 no .
H3B H5B 2.9127 no .
H3B H6A 3.5286 no .
H3B H6B 2.8781 no .
H3B H12 2.5808 no .
H4A H5A 2.4363 no .
H4A H5B 2.3151 no .
H4A H6A 3.5540 no .
H4A H8 3.4828 no .
H4A H38A 2.8744 no 6_556
H4A H38C 2.5241 no 6_556
H4B H5A 2.3163 no .
H4B H5B 2.8652 no .
H4B H6A 2.1554 no .
H4B H8 2.3262 no .
H4B H36A 3.2997 no 6_556
H5A H6A 2.8909 no .
H5A H6B 3.5407 no .
H5A H8 2.4791 no .
H5B H6A 3.5696 no .
H5B H38A 3.5367 no 6_556
H5B H38C 3.0299 no 6_556
H6A H8 2.4764 no .
H6A H12 3.5085 no .
H6B H8 3.5434 no .
H6B H12 2.4287 no .
H8 H9 2.3290 no .
H9 H10 2.3211 no .
H10 H11 2.3287 no .
H11 H12 2.3453 no .
H13A H14A 2.4021 no .
H13A H14B 2.2808 no .
H13A H15A 3.5337 no .
H13A H26C 2.6693 no .
H13A H28A 2.7993 no .
H13A H30A 3.4678 no 6_556
H13B H14A 2.8520 no .
H13B H14B 2.4032 no .
H13B H15A 2.4285 no .
H13B H15B 3.5233 no .
H13B H28A 2.1969 no .
H13B H28C 3.2455 no .
H13B H38B 3.2166 no .
H14A H15A 2.8555 no .
H14A H15B 2.4395 no .
H14A H20 2.4639 no .
H14A H26C 2.7065 no .
H14B H15A 2.4403 no .
H14B H15B 2.2666 no .
H14B H20 3.0701 no .
H14B H26C 3.2403 no .
H15A H17A 2.8967 no .
H15A H17B 2.2123 no .
H15A H38A 3.5810 no .
H15B H17A 2.6001 no .
H15B H17B 2.8700 no .
H15B H20 2.4852 no .
H16A H17A 2.4428 no .
H16A H17B 2.3017 no .
H16A H47 2.5287 no .
H16B H17A 2.3025 no .
H16B H17B 2.8596 no .
H16B H24 2.5115 no .
H16B H47 2.0364 no .
H17A H24 2.5450 no .
H17B H38A 3.5758 no .
H17B H47 3.4562 no .
H20 H21 2.3331 no .
H21 H22 2.3367 no .
H22 H23 2.3186 no .
H23 H24 2.3215 no .
H26A H32B 3.4467 no .
H26A H32C 2.8231 no .
H26B H30C 2.7293 no 6_556
H26C H30C 3.4954 no 6_556
H26C H32C 3.4953 no .
H28A H30A 3.2294 no 6_556
H28A H38B 2.8323 no .
H28B H28B 2.7234 no 6_556
H28B H28B 2.7234 no 8_556
H28B H28C 2.6142 no 6_556
H28B H30A 3.2763 no 6_556
H28C H38B 2.9384 no .
H28C H38C 3.4951 no .
H30A H38B 3.0721 no 6_556
H30A H38C 3.1938 no 6_556
H30B H38A 3.3946 no 6_556
H30B H38B 3.4545 no 6_556
H30B H38C 3.1374 no 6_556
H32A H34A 3.3155 no .
H36A H47 2.8634 no .
H36C H47 2.5679 no .
H39A H40A 2.8334 no .
H39A H40B 2.3496 no .
H39A H40C 2.3189 no .
H39A H41A 2.8149 no .
H39A H41B 2.3962 no .
H39B H40A 2.3249 no .
H39B H40B 2.8336 no .
H39B H40C 2.3432 no .
H39B H41A 2.3095 no .
H39B H41B 2.8779 no .
H41A H42A 2.8289 no .
H41A H42B 2.3473 no .
H41A H42C 2.3086 no .
H41B H42A 2.3177 no .
H41B H42B 2.8289 no .
H41B H42C 2.3378 no .
Ni5 H46C 3.4108 no 8_556
O4 H39B 3.1380 no 1_455
O4 H40A 3.5844 no 1_455
O6 H46B 2.9093 no .
O6 H46C 2.9789 no .
O9 H46C 3.3460 no 8_556
O10 H46C 2.5229 no 8_556
O11 H42C 2.5927 no 3_665
O12 H26B 3.5606 no 5_667
O14 H34B 2.8325 no 3_565
O16 H46B 3.1036 no 8_556
O16 H46C 2.8557 no 8_556
O19 H8 3.2280 no 8_656
O19 H9 2.7619 no 8_656
O19 H36A 2.8842 no 1_655
N4 H26B 3.2491 no .
N4 H30B 3.5342 no 6_556
N4 H30C 3.4382 no 6_556
N4 H32A 2.8485 no 5_667
N4 H34A 2.7153 no 5_667
N4 H41A 3.3577 no 7_447
C1 H46C 3.4500 no 8_556
C2 H23 3.4252 no 2_654
C3 H24 3.4494 no 2_654
C4 H40A 3.3819 no 6_566
C4 H40C 3.4013 no 2_644
C5 H16A 3.3593 no 2_654
C5 H40C 3.1059 no 2_644
C6 H21 3.0922 no 5_667
C7 H21 3.1164 no 5_667
C8 H21 3.2093 no 5_667
C8 H22 3.2093 no 5_667
C8 H40B 3.3519 no 6_566
C9 H17A 3.5634 no 2_654
C9 H17B 3.5355 no 2_654
C9 H40B 3.2472 no 6_566
C10 H15B 3.4735 no 2_654
C10 H17A 3.1928 no 2_654
C10 H17B 3.5369 no 2_654
C11 H15B 3.5966 no 2_654
C11 H17A 3.0083 no 2_654
C12 H17A 3.2326 no 2_654
C12 H23 3.4502 no 2_654
C14 H32C 3.4388 no 5_667
C16 H3B 3.4182 no 4_465
C16 H39B 3.2142 no 1_455
C19 H46B 3.1039 no 5_667
C20 H11 3.5805 no 4_465
C20 H26A 2.9891 no 5_667
C20 H26B 3.4713 no 5_667
C20 H46B 3.1165 no 5_667
C21 H6A 3.3018 no 5_667
C21 H11 3.2863 no 4_465
C21 H26A 3.3152 no 5_667
C21 H46B 3.0993 no 5_667
C22 H8 3.4756 no 5_667
C22 H11 3.0341 no 4_465
C22 H36B 2.9726 no 2_655
C22 H42B 3.0024 no 2_645
C22 H46B 3.0202 no 5_667
C23 H2B 3.5056 no 4_465
C23 H11 3.1159 no 4_465
C23 H12 2.9990 no 4_465
C23 H36B 2.9901 no 2_655
C23 H42B 3.0246 no 2_645
C23 H46A 3.2539 no 5_667
C23 H46B 2.9739 no 5_667
C24 H3B 3.3165 no 4_465
C24 H11 3.4246 no 4_465
C24 H12 3.4648 no 4_465
C24 H46A 3.2285 no 5_667
C24 H46B 3.0109 no 5_667
C25 H46B 3.5946 no .
C26 H20 3.2638 no 5_667
C26 H32A 3.4055 no 5_667
C26 H32C 2.9146 no 5_667
C26 H46B 3.5149 no .
C28 H28B 2.9661 no 3_555
C29 H46C 2.6703 no 8_556
C30 H46C 3.0463 no 8_556
C31 H42C 3.1369 no 3_665
C32 H14B 3.5558 no 5_667
C32 H26B 3.1900 no 5_667
C32 H26C 3.0967 no 5_667
C32 H41B 3.1397 no 3_665
C32 H42C 3.0340 no 3_665
C33 H34B 3.5439 no 3_565
C34 H41A 3.1241 no 3_665
C34 H42C 3.3406 no 3_665
C35 H46C 3.3026 no 8_556
C36 H22 3.3250 no 4_464
C36 H23 3.5769 no 4_464
C36 H42B 3.1727 no 1_455
C38 H39A 3.4612 no 5_667
C39 H5B 3.4311 no 4_565
C39 H9 3.5841 no 8_656
C39 H16A 3.3730 no 1_655
C39 H36A 3.3997 no 1_655
C39 H38A 3.4010 no 5_667
C40 H5A 3.5768 no 8_656
C40 H5B 3.4781 no 4_565
C40 H8 3.4760 no 8_656
C40 H9 3.5732 no 8_656
C40 H16A 3.3760 no 1_655
C40 H38A 3.3602 no 5_667
C40 H40A 3.3241 no 5_767
C40 H40C 3.0140 no 5_767
C41 H9 3.5770 no 8_656
C41 H32A 3.2660 no 3_665
C41 H32B 3.3677 no 3_665
C41 H34A 3.2876 no 3_665
C41 H36A 3.3312 no 1_655
C42 H12 3.2056 no 3_665
C42 H22 3.1558 no 4_564
C42 H23 3.2695 no 4_564
C42 H32B 3.1201 no 3_665
C42 H34A 3.5515 no 3_665
C42 H34C 3.3941 no 3_665
C42 H36A 3.5761 no 1_655
C43 H24 3.5420 no 5_667
C43 H24 3.5420 no 7_547
C43 H46A 3.1631 no .
C43 H46A 3.1631 no 3_655
N3 H2B 3.1731 no 6_556
N3 H2B 3.1731 no 8_656
N3 H24 3.5889 no 5_667
N3 H24 3.5889 no 7_547
N3 H46A 2.8570 no .
N3 H46A 2.8570 no 3_655
C45 H26B 3.0300 no .
C45 H30B 3.4977 no 6_556
C45 H30C 3.0597 no 6_556
C45 H32A 3.5700 no 5_667
C46 H1B 3.0987 no 6_556
C46 H26B 3.2949 no .
C46 H30C 3.1596 no 6_556
H1B C46 3.0987 no 8_556
H1B H46A 2.8640 no 8_556
H1B H46C 2.4948 no 8_556
H2A H23 3.2593 no 2_654
H2A H42C 3.1780 no 3_665
H2B C23 3.5056 no 2_654
H2B N3 3.1731 no 6_566
H2B H23 2.7822 no 2_654
H2B H24 3.0807 no 2_654
H3A H16A 3.2984 no 2_654
H3A H16B 3.3578 no 2_654
H3B C16 3.4182 no 2_654
H3B C24 3.3165 no 2_654
H3B H16A 3.1119 no 2_654
H3B H16B 3.0821 no 2_654
H3B H17A 2.9691 no 2_654
H3B H23 3.3955 no 2_654
H3B H24 2.6800 no 2_654
H4A H40A 2.8823 no 6_566
H4A H40C 2.7824 no 2_644
H4B H40A 3.2320 no 6_566
H5A C40 3.5768 no 6_566
H5A H16A 2.7547 no 2_654
H5A H40A 3.0641 no 6_566
H5A H40B 3.2064 no 6_566
H5A H40C 2.8552 no 2_644
H5B C39 3.4311 no 2_644
H5B C40 3.4781 no 2_644
H5B H16A 3.0972 no 2_654
H5B H39A 3.0925 no 2_644
H5B H39B 3.2278 no 2_644
H5B H40C 2.7175 no 2_644
H6A C21 3.3018 no 5_667
H6A H21 2.5300 no 5_667
H6B H21 3.1621 no 5_667
H8 O19 3.2280 no 6_566
H8 C22 3.4756 no 5_667
H8 C40 3.4760 no 6_566
H8 H21 3.1764 no 5_667
H8 H22 2.7148 no 5_667
H8 H40A 3.0966 no 6_566
H8 H40B 3.0817 no 6_566
H9 O19 2.7619 no 6_566
H9 C39 3.5841 no 6_566
H9 C40 3.5732 no 6_566
H9 C41 3.5770 no 6_566
H9 H40B 2.8963 no 6_566
H9 H42A 3.0159 no 6_566
H10 H15A 3.4224 no 2_654
H10 H15B 3.1394 no 2_654
H10 H17A 3.5735 no 2_654
H11 C20 3.5805 no 2_654
H11 C21 3.2863 no 2_654
H11 C22 3.0341 no 2_654
H11 C23 3.1159 no 2_654
H11 C24 3.4246 no 2_654
H11 H15B 3.3694 no 2_654
H11 H17A 3.2931 no 2_654
H11 H22 3.3608 no 2_654
H11 H23 3.4910 no 2_654
H11 H42A 3.5084 no 3_665
H12 C23 2.9990 no 2_654
H12 C24 3.4648 no 2_654
H12 C42 3.2056 no 3_665
H12 H23 2.7102 no 2_654
H12 H24 3.5212 no 2_654
H12 H42A 3.0242 no 3_665
H12 H42B 3.1602 no 3_665
H12 H42C 2.8932 no 3_665
H14A H32C 2.9747 no 5_667
H14B C32 3.5558 no 5_667
H14B H32B 3.3594 no 5_667
H14B H32C 2.9705 no 5_667
H15A H10 3.4224 no 4_465
H15B C10 3.4735 no 4_465
H15B C11 3.5966 no 4_465
H15B H10 3.1394 no 4_465
H15B H11 3.3694 no 4_465
H16A C5 3.3593 no 4_465
H16A C39 3.3730 no 1_455
H16A C40 3.3760 no 1_455
H16A H3A 3.2984 no 4_465
H16A H3B 3.1119 no 4_465
H16A H5A 2.7547 no 4_465
H16A H5B 3.0972 no 4_465
H16A H39B 2.6048 no 1_455
H16A H40A 3.2355 no 1_455
H16A H40C 3.0303 no 1_455
H16B H3A 3.3578 no 4_465
H16B H3B 3.0821 no 4_465
H16B H39B 3.4675 no 1_455
H17A C9 3.5634 no 4_465
H17A C10 3.1928 no 4_465
H17A C11 3.0083 no 4_465
H17A C12 3.2326 no 4_465
H17A H3B 2.9691 no 4_465
H17A H10 3.5735 no 4_465
H17A H11 3.2931 no 4_465
H17B C9 3.5355 no 4_465
H17B C10 3.5369 no 4_465
H17B H40B 2.9922 no 5_667
H20 C26 3.2638 no 5_667
H20 H26A 2.4697 no 5_667
H20 H26B 3.2340 no 5_667
H20 H32B 3.5441 no 5_667
H20 H32C 3.2232 no 5_667
H21 C6 3.0922 no 5_667
H21 C7 3.1164 no 5_667
H21 C8 3.2093 no 5_667
H21 H6A 2.5300 no 5_667
H21 H6B 3.1621 no 5_667
H21 H8 3.1764 no 5_667
H21 H26A 3.1138 no 5_667
H22 C8 3.2093 no 5_667
H22 C36 3.3250 no 2_655
H22 C42 3.1558 no 2_645
H22 H8 2.7148 no 5_667
H22 H11 3.3608 no 4_465
H22 H36A 3.2432 no 2_655
H22 H36B 2.5983 no 2_655
H22 H42A 3.0734 no 2_645
H22 H42B 2.4104 no 2_645
H22 H46B 3.5390 no 5_667
H23 C2 3.4252 no 4_465
H23 C12 3.4502 no 4_465
H23 C36 3.5769 no 2_655
H23 C42 3.2695 no 2_645
H23 H2A 3.2593 no 4_465
H23 H2B 2.7822 no 4_465
H23 H3B 3.3955 no 4_465
H23 H11 3.4910 no 4_465
H23 H12 2.7102 no 4_465
H23 H36B 2.6297 no 2_655
H23 H42A 3.5429 no 2_645
H23 H42B 2.4620 no 2_645
H23 H42C 3.4014 no 2_645
H23 H46A 3.3701 no 5_667
H23 H46B 3.4671 no 5_667
H24 C3 3.4494 no 4_465
H24 C43 3.5420 no 5_667
H24 N3 3.5889 no 5_667
H24 H2B 3.0807 no 4_465
H24 H3B 2.6800 no 4_465
H24 H12 3.5212 no 4_465
H24 H46A 3.3280 no 5_667
H24 H46B 3.5209 no 5_667
H26A C20 2.9891 no 5_667
H26A C21 3.3152 no 5_667
H26A H20 2.4697 no 5_667
H26A H21 3.1138 no 5_667
H26A H32C 3.3175 no 5_667
H26B O12 3.5606 no 5_667
H26B N4 3.2491 no .
H26B C20 3.4713 no 5_667
H26B C32 3.1900 no 5_667
H26B C45 3.0300 no .
H26B C46 3.2949 no .
H26B H20 3.2340 no 5_667
H26B H32A 2.7986 no 5_667
H26B H32C 2.7781 no 5_667
H26B H46B 2.8565 no .
H26B H46C 3.4701 no .
H26C C32 3.0967 no 5_667
H26C H32A 3.1283 no 5_667
H26C H32C 2.2770 no 5_667
H28A H28B 3.2399 no 3_555
H28B C28 2.9661 no 3_555
H28B H28A 3.2399 no 3_555
H28B H28B 2.2707 no 3_555
H28B H28C 2.9785 no 3_555
H28C H28B 2.9785 no 3_555
H30B N4 3.5342 no 8_556
H30B C45 3.4977 no 8_556
H30B H39A 2.8890 no 2_644
H30B H41B 3.3739 no 2_644
H30B H46C 3.4078 no 8_556
H30C N4 3.4382 no 8_556
H30C C45 3.0597 no 8_556
H30C C46 3.1596 no 8_556
H30C H32A 3.5968 no 4_464
H30C H46B 3.3900 no 8_556
H30C H46C 2.5949 no 8_556
H32A N4 2.8485 no 5_667
H32A C26 3.4055 no 5_667
H32A C41 3.2660 no 3_665
H32A C45 3.5700 no 5_667
H32A H26B 2.7986 no 5_667
H32A H26C 3.1283 no 5_667
H32A H30C 3.5968 no 2_655
H32A H41A 3.2455 no 3_665
H32A H41B 2.6104 no 3_665
H32A H42C 3.0875 no 3_665
H32B C41 3.3677 no 3_665
H32B C42 3.1201 no 3_665
H32B H14B 3.3594 no 5_667
H32B H20 3.5441 no 5_667
H32B H41B 2.7998 no 3_665
H32B H42A 3.1610 no 3_665
H32B H42C 2.5115 no 3_665
H32C C14 3.4388 no 5_667
H32C C26 2.9146 no 5_667
H32C H14A 2.9747 no 5_667
H32C H14B 2.9705 no 5_667
H32C H20 3.2232 no 5_667
H32C H26A 3.3175 no 5_667
H32C H26B 2.7781 no 5_667
H32C H26C 2.2770 no 5_667
H34A N4 2.7153 no 5_667
H34A C41 3.2876 no 3_665
H34A C42 3.5515 no 3_665
H34A H41A 2.4670 no 3_665
H34A H41B 3.5826 no 3_665
H34A H42C 3.1019 no 3_665
H34B O14 2.8325 no 3_565
H34B C33 3.5439 no 3_565
H34B H34B 2.8869 no 3_565
H34B H36C 2.9139 no 3_565
H34B H41A 3.2148 no 3_665
H34C C42 3.3941 no 3_665
H34C H41A 3.2283 no 3_665
H34C H42B 3.3394 no 3_665
H34C H42C 2.7555 no 3_665
H36A O19 2.8842 no 1_455
H36A C39 3.3997 no 1_455
H36A C41 3.3312 no 1_455
H36A C42 3.5761 no 1_455
H36A H22 3.2432 no 4_464
H36A H39B 3.1423 no 1_455
H36A H40A 3.1056 no 1_455
H36A H41A 3.0950 no 1_455
H36A H42B 2.9085 no 1_455
H36B C22 2.9726 no 4_464
H36B C23 2.9901 no 4_464
H36B H22 2.5983 no 4_464
H36B H23 2.6297 no 4_464
H36B H42B 2.6866 no 1_455
H36B H46A 3.2524 no 8_556
H36B H46B 3.3459 no 8_556
H36C H34B 2.9139 no 3_565
H36C H41A 3.5910 no 1_455
H36C H42B 3.4587 no 1_455
H38A C39 3.4010 no 5_667
H38A C40 3.3602 no 5_667
H38A H39A 2.6529 no 5_667
H38A H40B 3.0117 no 5_667
H38A H40C 3.1968 no 5_667
H38C H39A 3.4645 no 5_667
H39A C38 3.4612 no 5_667
H39A H5B 3.0925 no 4_565
H39A H30B 2.8890 no 4_565
H39A H38A 2.6529 no 5_667
H39A H38C 3.4645 no 5_667
H39B O4 3.1380 no 1_655
H39B C16 3.2142 no 1_655
H39B H5B 3.2278 no 4_565
H39B H16A 2.6048 no 1_655
H39B H16B 3.4675 no 1_655
H39B H36A 3.1423 no 1_655
H39B H47 3.3159 no 1_655
H40A O4 3.5844 no 1_655
H40A C4 3.3819 no 8_656
H40A C40 3.3241 no 5_767
H40A H4A 2.8823 no 8_656
H40A H4B 3.2320 no 8_656
H40A H5A 3.0641 no 8_656
H40A H8 3.0966 no 8_656
H40A H16A 3.2355 no 1_655
H40A H36A 3.1056 no 1_655
H40A H40A 3.3778 no 5_767
H40A H40B 3.5029 no 5_767
H40A H40C 2.6236 no 5_767
H40B C8 3.3519 no 8_656
H40B C9 3.2472 no 8_656
H40B H5A 3.2064 no 8_656
H40B H8 3.0817 no 8_656
H40B H9 2.8963 no 8_656
H40B H17B 2.9922 no 5_667
H40B H38A 3.0117 no 5_667
H40B H40A 3.5029 no 5_767
H40B H40C 3.2102 no 5_767
H40C C4 3.4013 no 4_565
H40C C5 3.1059 no 4_565
H40C C40 3.0140 no 5_767
H40C H4A 2.7824 no 4_565
H40C H5A 2.8552 no 4_565
H40C H5B 2.7175 no 4_565
H40C H16A 3.0303 no 1_655
H40C H38A 3.1968 no 5_667
H40C H40A 2.6236 no 5_767
H40C H40B 3.2102 no 5_767
H40C H40C 2.7349 no 5_767
H41A N4 3.3577 no 7_557
H41A C34 3.1241 no 3_665
H41A H32A 3.2455 no 3_665
H41A H34A 2.4670 no 3_665
H41A H34B 3.2148 no 3_665
H41A H34C 3.2283 no 3_665
H41A H36A 3.0950 no 1_655
H41A H36C 3.5910 no 1_655
H41B C32 3.1397 no 3_665
H41B H30B 3.3739 no 4_565
H41B H32A 2.6104 no 3_665
H41B H32B 2.7998 no 3_665
H41B H34A 3.5826 no 3_665
H42A H9 3.0159 no 8_656
H42A H11 3.5084 no 3_665
H42A H12 3.0242 no 3_665
H42A H22 3.0734 no 4_564
H42A H23 3.5429 no 4_564
H42A H32B 3.1610 no 3_665
H42B C22 3.0024 no 4_564
H42B C23 3.0246 no 4_564
H42B C36 3.1727 no 1_655
H42B H12 3.1602 no 3_665
H42B H22 2.4104 no 4_564
H42B H23 2.4620 no 4_564
H42B H34C 3.3394 no 3_665
H42B H36A 2.9085 no 1_655
H42B H36B 2.6866 no 1_655
H42B H36C 3.4587 no 1_655
H42C O11 2.5927 no 3_665
H42C C31 3.1369 no 3_665
H42C C32 3.0340 no 3_665
H42C C34 3.3406 no 3_665
H42C H2A 3.1780 no 3_665
H42C H12 2.8932 no 3_665
H42C H23 3.4014 no 4_564
H42C H32A 3.0875 no 3_665
H42C H32B 2.5115 no 3_665
H42C H34A 3.1019 no 3_665
H42C H34C 2.7555 no 3_665
H46A C23 3.2539 no 5_667
H46A C24 3.2285 no 5_667
H46A C43 3.1631 no .
H46A N3 2.8570 no .
H46A H1B 2.8640 no 6_556
H46A H23 3.3701 no 5_667
H46A H24 3.3280 no 5_667
H46A H36B 3.2524 no 6_556
H46B O6 2.9093 no .
H46B O16 3.1036 no 6_556
H46B C19 3.1039 no 5_667
H46B C20 3.1165 no 5_667
H46B C21 3.0993 no 5_667
H46B C22 3.0202 no 5_667
H46B C23 2.9739 no 5_667
H46B C24 3.0109 no 5_667
H46B C25 3.5946 no .
H46B C26 3.5149 no .
H46B H22 3.5390 no 5_667
H46B H23 3.4671 no 5_667
H46B H24 3.5209 no 5_667
H46B H26B 2.8565 no .
H46B H30C 3.3900 no 6_556
H46B H36B 3.3459 no 6_556
H46C Ni5 3.4108 no 6_556
H46C O6 2.9789 no .
H46C O9 3.3460 no 6_556
H46C O10 2.5229 no 6_556
H46C O16 2.8557 no 6_556
H46C C1 3.4500 no 6_556
H46C C29 2.6703 no 6_556
H46C C30 3.0463 no 6_556
H46C C35 3.3026 no 6_556
H46C H1B 2.4948 no 6_556
H46C H26B 3.4701 no .
H46C H30B 3.4078 no 6_556
H46C H30C 2.5949 no 6_556
H47 H39B 3.3159 no 1_455

loop_
_geom_hbond_atom_site_label_D
_geom_hbond_atom_site_label_H
_geom_hbond_atom_site_label_A
_geom_hbond_distance_DA
_geom_hbond_distance_DH
_geom_hbond_distance_HA
_geom_hbond_angle_DHA
_geom_hbond_publ_flag
O4 H47 O14 2.538(4) 0.859 1.69(6) 167(6) no

loop_
_geom_torsion_atom_site_label_1
_geom_torsion_atom_site_label_2
_geom_torsion_atom_site_label_3
_geom_torsion_atom_site_label_4
_geom_torsion
_geom_torsion_publ_flag
_geom_torsion_site_symmetry_1
_geom_torsion_site_symmetry_3
_geom_torsion_site_symmetry_4
O1 Ni1 O5 Ni2 0.55(8) no . . .
O1 Ni1 O5 C25 169.15(18) no . . .
O5 Ni1 O1 Ni2 -0.62(9) no . . .
O5 Ni1 O1 Ni3 -100.40(9) no . . .
O5 Ni1 O1 C1 136.13(14) no . . .
O1 Ni1 O7 Ni3 15.41(8) no . . .
O1 Ni1 O7 C27 -166.44(19) no . . .
O7 Ni1 O1 Ni2 84.27(10) no . . .
O7 Ni1 O1 Ni3 -15.51(8) no . . .
O7 Ni1 O1 C1 -138.98(14) no . . .
O1 Ni1 O9 C29 -56.7(2) no . . .
O9 Ni1 O1 Ni2 168.43(10) no . . .
O9 Ni1 O1 Ni3 68.64(9) no . . .
O9 Ni1 O1 C1 -54.82(14) no . . .
O1 Ni1 N1 C3 -35.32(16) no . . .
O1 Ni1 N1 C5 -151.85(12) no . . .
O1 Ni1 N1 C6 91.19(14) no . . .
N1 Ni1 O1 Ni2 -99.95(10) no . . .
N1 Ni1 O1 Ni3 160.26(9) no . . .
N1 Ni1 O1 C1 36.80(15) no . . .
O2 Ni1 O5 Ni2 177.86(8) no . . .
O2 Ni1 O5 C25 -13.54(18) no . . .
O5 Ni1 O2 Ni5 43.27(12) no . . 6_556
O5 Ni1 O2 C4 -104.90(13) no . . .
O2 Ni1 O7 Ni3 -166.01(8) no . . .
O2 Ni1 O7 C27 12.13(19) no . . .
O7 Ni1 O2 Ni5 -41.95(12) no . . 6_556
O7 Ni1 O2 C4 169.88(13) no . . .
O2 Ni1 O9 C29 125.7(2) no . . .
O9 Ni1 O2 Ni5 -126.30(12) no . . 6_556
O9 Ni1 O2 C4 85.53(14) no . . .
O2 Ni1 N1 C3 146.28(16) no . . .
O2 Ni1 N1 C5 29.75(12) no . . .
O2 Ni1 N1 C6 -87.21(14) no . . .
N1 Ni1 O2 Ni5 142.27(13) no . . 6_556
N1 Ni1 O2 C4 -5.90(14) no . . .
O5 Ni1 O7 Ni3 94.68(9) no . . .
O5 Ni1 O7 C27 -87.18(18) no . . .
O7 Ni1 O5 Ni2 -84.85(9) no . . .
O7 Ni1 O5 C25 83.75(17) no . . .
O5 Ni1 N1 C3 -114.70(15) no . . .
O5 Ni1 N1 C5 128.76(12) no . . .
O5 Ni1 N1 C6 11.81(15) no . . .
N1 Ni1 O5 Ni2 93.31(10) no . . .
N1 Ni1 O5 C25 -98.10(17) no . . .
O7 Ni1 O9 C29 27.6(2) no . . .
O9 Ni1 O7 Ni3 -75.38(9) no . . .
O9 Ni1 O7 C27 102.76(18) no . . .
O9 Ni1 N1 C3 55.02(15) no . . .
O9 Ni1 N1 C5 -61.51(13) no . . .
O9 Ni1 N1 C6 -178.47(14) no . . .
N1 Ni1 O9 C29 -151.3(2) no . . .
O1 Ni2 O3 Ni3 -0.59(8) no . . .
O1 Ni2 O3 Ni4 -95.43(10) no . . .
O1 Ni2 O3 C13 129.77(15) no . . .
O3 Ni2 O1 Ni1 -96.13(10) no . . .
O3 Ni2 O1 Ni3 0.60(9) no . . .
O3 Ni2 O1 C1 127.87(15) no . . .
O1 Ni2 O5 Ni1 -0.56(8) no . . .
O1 Ni2 O5 C25 -167.5(2) no . . .
O5 Ni2 O1 Ni1 0.60(9) no . . .
O5 Ni2 O1 Ni3 97.33(9) no . . .
O5 Ni2 O1 C1 -135.39(15) no . . .
O1 Ni2 O11 C31 -175.90(11) no . . .
O11 Ni2 O1 Ni1 86.10(10) no . . .
O11 Ni2 O1 Ni3 -177.17(8) no . . .
O11 Ni2 O1 C1 -49.89(16) no . . .
O1 Ni2 O13 Ni4 79.69(9) no . . .
O1 Ni2 O13 C33 -88.8(3) no . . .
O13 Ni2 O1 Ni1 -172.50(9) no . . .
O13 Ni2 O1 Ni3 -75.77(9) no . . .
O13 Ni2 O1 C1 51.51(15) no . . .
O1 Ni2 C31 O11 5.9(3) no . . .
O1 Ni2 C31 O12 -176.08(10) no . . .
C31 Ni2 O1 Ni1 82.87(15) no . . .
C31 Ni2 O1 Ni3 179.60(12) no . . .
C31 Ni2 O1 C1 -53.1(2) no . . .
O3 Ni2 O5 Ni1 81.56(9) no . . .
O3 Ni2 O5 C25 -85.4(2) no . . .
O5 Ni2 O3 Ni3 -77.59(9) no . . .
O5 Ni2 O3 Ni4 -172.43(9) no . . .
O5 Ni2 O3 C13 52.77(15) no . . .
O3 Ni2 O12 C31 -178.31(11) no . . .
O12 Ni2 O3 Ni3 -178.26(9) no . . .
O12 Ni2 O3 Ni4 86.90(11) no . . .
O12 Ni2 O3 C13 -47.90(16) no . . .
O3 Ni2 O13 Ni4 -2.15(9) no . . .
O3 Ni2 O13 C33 -170.7(3) no . . .
O13 Ni2 O3 Ni3 97.14(9) no . . .
O13 Ni2 O3 Ni4 2.30(9) no . . .
O13 Ni2 O3 C13 -132.50(15) no . . .
O3 Ni2 C31 O11 -175.57(10) no . . .
O3 Ni2 C31 O12 2.4(3) no . . .
C31 Ni2 O3 Ni3 -179.60(12) no . . .
C31 Ni2 O3 Ni4 85.56(16) no . . .
C31 Ni2 O3 C13 -49.2(3) no . . .
O5 Ni2 O11 C31 -98.93(12) no . . .
O11 Ni2 O5 Ni1 -108.06(9) no . . .
O11 Ni2 O5 C25 85.0(2) no . . .
O5 Ni2 O12 C31 83.67(12) no . . .
O12 Ni2 O5 Ni1 -170.94(9) no . . .
O12 Ni2 O5 C25 22.1(2) no . . .
O5 Ni2 C31 O11 82.03(14) no . . .
O5 Ni2 C31 O12 -99.96(14) no . . .
C31 Ni2 O5 Ni1 -139.26(10) no . . .
C31 Ni2 O5 C25 53.8(2) no . . .
O11 Ni2 O12 C31 -1.16(10) no . . .
O12 Ni2 O11 C31 1.17(10) no . . .
O11 Ni2 O13 Ni4 -172.04(9) no . . .
O11 Ni2 O13 C33 19.4(3) no . . .
O13 Ni2 O11 C31 84.90(12) no . . .
O11 Ni2 C31 O11 -0.00(12) no . . .
O11 Ni2 C31 O12 178.0(3) no . . .
C31 Ni2 O11 C31 -0.00(15) no . . .
O12 Ni2 O13 Ni4 -109.34(10) no . . .
O12 Ni2 O13 C33 82.1(3) no . . .
O13 Ni2 O12 C31 -102.06(12) no . . .
O12 Ni2 C31 O11 -178.0(3) no . . .
O12 Ni2 C31 O12 0.00(12) no . . .
C31 Ni2 O12 C31 0.00(15) no . . .
O13 Ni2 C31 O11 -99.07(14) no . . .
O13 Ni2 C31 O12 78.94(14) no . . .
C31 Ni2 O13 Ni4 -140.50(11) no . . .
C31 Ni2 O13 C33 51.0(3) no . . .
O1 Ni3 O3 Ni2 0.58(8) no . . .
O1 Ni3 O3 Ni4 106.39(9) no . . .
O1 Ni3 O3 C13 -129.23(15) no . . .
O3 Ni3 O1 Ni1 106.48(9) no . . .
O3 Ni3 O1 Ni2 -0.59(8) no . . .
O3 Ni3 O1 C1 -129.42(14) no . . .
O1 Ni3 O7 Ni1 -15.34(8) no . . .
O1 Ni3 O7 C27 166.8(3) no . . .
O7 Ni3 O1 Ni1 15.78(9) no . . .
O7 Ni3 O1 Ni2 -91.29(9) no . . .
O7 Ni3 O1 C1 139.88(14) no . . .
O1 Ni3 O10 Ni5 -154.62(8) no . . .
O1 Ni3 O10 C29 44.85(17) no . . .
O10 Ni3 O1 Ni1 -70.53(9) no . . .
O10 Ni3 O1 Ni2 -177.59(8) no . . .
O10 Ni3 O1 C1 53.57(14) no . . .
O1 Ni3 O15 Ni4 -97.52(9) no . . .
O1 Ni3 O15 C35 117.90(17) no . . .
O15 Ni3 O1 Ni1 -167.65(9) no . . .
O15 Ni3 O1 Ni2 85.28(9) no . . .
O15 Ni3 O1 C1 -43.55(14) no . . .
O3 Ni3 O7 Ni1 -96.77(9) no . . .
O3 Ni3 O7 C27 85.4(2) no . . .
O7 Ni3 O3 Ni2 85.61(9) no . . .
O7 Ni3 O3 Ni4 -168.57(9) no . . .
O7 Ni3 O3 C13 -44.19(14) no . . .
O3 Ni3 O15 Ni4 -16.01(8) no . . .
O3 Ni3 O15 C35 -160.58(17) no . . .
O15 Ni3 O3 Ni2 -89.03(9) no . . .
O15 Ni3 O3 Ni4 16.78(9) no . . .
O15 Ni3 O3 C13 141.16(15) no . . .
O3 Ni3 O17 Ni5 163.43(8) no . . .
O3 Ni3 O17 C37 24.72(17) no . . .
O17 Ni3 O3 Ni2 -174.01(9) no . . .
O17 Ni3 O3 Ni4 -68.20(9) no . . .
O17 Ni3 O3 C13 56.18(15) no . . .
O7 Ni3 O10 Ni5 120.77(9) no . . .
O7 Ni3 O10 C29 -39.76(16) no . . .
O10 Ni3 O7 Ni1 82.98(9) no . . .
O10 Ni3 O7 C27 -94.9(3) no . . .
O7 Ni3 O17 Ni5 -105.35(9) no . . .
O7 Ni3 O17 C37 115.94(16) no . . .
O17 Ni3 O7 Ni1 166.23(8) no . . .
O17 Ni3 O7 C27 -11.6(3) no . . .
O10 Ni3 O15 Ni4 164.51(8) no . . .
O10 Ni3 O15 C35 19.94(17) no . . .
O15 Ni3 O10 Ni5 -64.63(9) no . . .
O15 Ni3 O10 C29 134.84(16) no . . .
O10 Ni3 O17 Ni5 -19.49(8) no . . .
O10 Ni3 O17 C37 -158.20(17) no . . .
O17 Ni3 O10 Ni5 20.07(8) no . . .
O17 Ni3 O10 C29 -140.46(17) no . . .
O15 Ni3 O17 Ni5 78.25(9) no . . .
O15 Ni3 O17 C37 -60.46(17) no . . .
O17 Ni3 O15 Ni4 81.25(9) no . . .
O17 Ni3 O15 C35 -63.32(17) no . . .
O3 Ni4 O13 Ni2 2.16(9) no . . .
O3 Ni4 O13 C33 173.12(19) no . . .
O13 Ni4 O3 Ni2 -2.37(10) no . . .
O13 Ni4 O3 Ni3 -100.31(9) no . . .
O13 Ni4 O3 C13 133.35(15) no . . .
O3 Ni4 O15 Ni3 16.49(8) no . . .
O3 Ni4 O15 C35 157.26(19) no . . .
O15 Ni4 O3 Ni2 81.60(10) no . . .
O15 Ni4 O3 Ni3 -16.34(8) no . . .
O15 Ni4 O3 C13 -142.68(14) no . . .
O3 Ni4 O18 C37 -46.5(2) no . . .
O18 Ni4 O3 Ni2 170.43(10) no . . .
O18 Ni4 O3 Ni3 72.50(9) no . . .
O18 Ni4 O3 C13 -53.84(14) no . . .
O3 Ni4 N2 C15 -36.03(15) no . . .
O3 Ni4 N2 C17 -152.01(13) no . . .
O3 Ni4 N2 C18 89.07(15) no . . .
N2 Ni4 O3 Ni2 -100.23(11) no . . .
N2 Ni4 O3 Ni3 161.84(9) no . . .
N2 Ni4 O3 C13 35.50(15) no . . .
O4 Ni4 O13 Ni2 -178.95(10) no . . .
O4 Ni4 O13 C33 -7.98(19) no . . .
O13 Ni4 O4 C16 -106.68(15) no . . .
O4 Ni4 O15 Ni3 -166.84(9) no . . .
O4 Ni4 O15 C35 -26.07(19) no . . .
O15 Ni4 O4 C16 169.44(15) no . . .
O4 Ni4 O18 C37 134.2(2) no . . .
O18 Ni4 O4 C16 80.34(16) no . . .
O4 Ni4 N2 C15 147.35(16) no . . .
O4 Ni4 N2 C17 31.37(14) no . . .
O4 Ni4 N2 C18 -87.55(15) no . . .
N2 Ni4 O4 C16 -8.55(15) no . . .
O13 Ni4 O15 Ni3 96.57(9) no . . .
O13 Ni4 O15 C35 -122.66(19) no . . .
O15 Ni4 O13 Ni2 -84.84(9) no . . .
O15 Ni4 O13 C33 86.12(17) no . . .
O13 Ni4 N2 C15 -116.66(14) no . . .
O13 Ni4 N2 C17 127.35(13) no . . .
O13 Ni4 N2 C18 8.44(16) no . . .
N2 Ni4 O13 Ni2 97.97(10) no . . .
N2 Ni4 O13 C33 -91.07(18) no . . .
O15 Ni4 O18 C37 39.35(19) no . . .
O18 Ni4 O15 Ni3 -74.81(9) no . . .
O18 Ni4 O15 C35 65.97(19) no . . .
O18 Ni4 N2 C15 55.10(15) no . . .
O18 Ni4 N2 C17 -60.89(14) no . . .
O18 Ni4 N2 C18 -179.80(15) no . . .
N2 Ni4 O18 C37 -143.7(2) no . . .
O2 Ni5 O6 C25 -37.6(3) no 8_556 8_556 8_556
O6 Ni5 O2 Ni1 47.90(12) no 8_556 8_556 8_556
O6 Ni5 O2 C4 -98.34(15) no 8_556 8_556 8_556
O2 Ni5 O8 C27 30.5(3) no 8_556 8_556 8_556
O8 Ni5 O2 Ni1 -46.60(13) no 8_556 8_556 8_556
O8 Ni5 O2 C4 167.16(15) no 8_556 8_556 8_556
O2 Ni5 O16 C35 111.7(2) no 8_556 . .
O16 Ni5 O2 Ni1 136.11(12) no . 8_556 8_556
O16 Ni5 O2 C4 -10.13(16) no . 8_556 8_556
O2 Ni5 O17 Ni3 -159.30(9) no 8_556 . .
O2 Ni5 O17 C37 -19.53(16) no 8_556 . .
O17 Ni5 O2 Ni1 -133.29(11) no . 8_556 8_556
O17 Ni5 O2 C4 80.47(15) no . 8_556 8_556
O6 Ni5 O8 C27 -62.8(3) no 8_556 8_556 8_556
O8 Ni5 O6 C25 57.8(3) no 8_556 8_556 8_556
O6 Ni5 O10 Ni3 160.14(9) no 8_556 . .
O6 Ni5 O10 C29 -43.9(2) no 8_556 . .
O10 Ni5 O6 C25 144.3(3) no . 8_556 8_556
O6 Ni5 O16 C35 -155.6(2) no 8_556 . .
O16 Ni5 O6 C25 -131.5(3) no . 8_556 8_556
O8 Ni5 O10 Ni3 -106.06(10) no 8_556 . .
O8 Ni5 O10 C29 49.9(2) no 8_556 . .
O10 Ni5 O8 C27 -159.0(3) no . 8_556 8_556
O8 Ni5 O17 Ni3 105.65(9) no 8_556 . .
O8 Ni5 O17 C37 -114.59(16) no 8_556 . .
O17 Ni5 O8 C27 122.8(3) no . 8_556 8_556
O10 Ni5 O16 C35 -58.9(2) no . . .
O16 Ni5 O10 Ni3 72.77(9) no . . .
O16 Ni5 O10 C29 -131.3(2) no . . .
O10 Ni5 O17 Ni3 18.95(8) no . . .
O10 Ni5 O17 C37 158.72(17) no . . .
O17 Ni5 O10 Ni3 -18.83(8) no . . .
O17 Ni5 O10 C29 137.1(2) no . . .
O16 Ni5 O17 Ni3 -65.31(9) no . . .
O16 Ni5 O17 C37 74.45(16) no . . .
O17 Ni5 O16 C35 19.0(2) no . . .
Ni1 O1 C1 C2 -55.9(3) no . . .
Ni2 O1 C1 C2 75.2(3) no . . .
Ni3 O1 C1 C2 -166.89(15) no . . .
Ni1 O2 C4 C5 -20.1(3) no . . .
Ni5 O2 C4 C5 -166.83(14) no 6_556 . .
Ni2 O3 C13 C14 76.7(3) no . . .
Ni3 O3 C13 C14 -164.34(15) no . . .
Ni4 O3 C13 C14 -52.8(3) no . . .
Ni4 O4 C16 C17 -17.1(3) no . . .
Ni1 O5 C25 O6 -3.6(5) no . . .
Ni1 O5 C25 C26 177.00(14) no . . .
Ni2 O5 C25 O6 160.24(19) no . . .
Ni2 O5 C25 C26 -19.1(4) no . . .
Ni5 O6 C25 O5 -11.6(6) no 6_556 . .
Ni5 O6 C25 C26 167.82(18) no 6_556 . .
Ni1 O7 C27 O8 8.8(5) no . . .
Ni1 O7 C27 C28 -171.52(14) no . . .
Ni3 O7 C27 O8 -173.99(17) no . . .
Ni3 O7 C27 C28 5.7(5) no . . .
Ni5 O8 C27 O7 2.4(5) no 6_556 . .
Ni5 O8 C27 C28 -177.31(18) no 6_556 . .
Ni1 O9 C29 O10 25.8(4) no . . .
Ni1 O9 C29 C30 -152.67(16) no . . .
Ni3 O10 C29 O9 -17.9(4) no . . .
Ni3 O10 C29 C30 160.60(14) no . . .
Ni5 O10 C29 O9 -169.03(17) no . . .
Ni5 O10 C29 C30 9.4(4) no . . .
Ni2 O11 C31 Ni2 -0.000(11) no . . .
Ni2 O11 C31 O12 -2.0(3) no . . .
Ni2 O11 C31 C32 176.5(3) no . . .
Ni2 O12 C31 Ni2 0.000(10) no . . .
Ni2 O12 C31 O11 2.0(3) no . . .
Ni2 O12 C31 C32 -176.5(3) no . . .
Ni2 O13 C33 O14 174.78(18) no . . .
Ni2 O13 C33 C34 -5.9(5) no . . .
Ni4 O13 C33 O14 8.4(5) no . . .
Ni4 O13 C33 C34 -172.35(17) no . . .
Ni3 O15 C35 O16 13.7(5) no . . .
Ni3 O15 C35 C36 -164.37(15) no . . .
Ni4 O15 C35 O16 -115.9(3) no . . .
Ni4 O15 C35 C36 66.1(4) no . . .
Ni5 O16 C35 O15 11.2(5) no . . .
Ni5 O16 C35 C36 -170.75(15) no . . .
Ni3 O17 C37 O18 18.0(4) no . . .
Ni3 O17 C37 C38 -159.87(15) no . . .
Ni5 O17 C37 O18 -109.7(3) no . . .
Ni5 O17 C37 C38 72.4(3) no . . .
Ni4 O18 C37 O17 -6.4(5) no . . .
Ni4 O18 C37 C38 171.49(15) no . . .
C39 O19 C41 C42 175.8(5) no . . .
C41 O19 C39 C40 -178.6(5) no . . .
Ni1 N1 C3 C2 54.5(3) no . . .
Ni1 N1 C5 C4 -48.7(3) no . . .
Ni1 N1 C6 C7 171.49(17) no . . .
C3 N1 C5 C4 -168.2(2) no . . .
C5 N1 C3 C2 165.6(3) no . . .
C3 N1 C6 C7 -61.8(4) no . . .
C6 N1 C3 C2 -69.8(3) no . . .
C5 N1 C6 C7 61.8(3) no . . .
C6 N1 C5 C4 66.3(3) no . . .
Ni4 N2 C15 C14 56.8(3) no . . .
Ni4 N2 C17 C16 -50.3(3) no . . .
Ni4 N2 C18 C19 177.43(17) no . . .
C15 N2 C17 C16 -167.3(3) no . . .
C17 N2 C15 C14 168.6(3) no . . .
C15 N2 C18 C19 -58.4(4) no . . .
C18 N2 C15 C14 -67.6(3) no . . .
C17 N2 C18 C19 64.0(4) no . . .
C18 N2 C17 C16 68.4(3) no . . .
O1 C1 C2 C3 69.9(4) no . . .
C1 C2 C3 N1 -70.8(4) no . . .
O2 C4 C5 N1 48.3(3) no . . .
N1 C6 C7 C8 -88.6(4) no . . .
N1 C6 C7 C12 92.1(4) no . . .
C6 C7 C8 C9 -178.8(3) no . . .
C6 C7 C12 C11 178.6(3) no . . .
C8 C7 C12 C11 -0.7(5) no . . .
C12 C7 C8 C9 0.5(5) no . . .
C7 C8 C9 C10 -0.1(6) no . . .
C8 C9 C10 C11 -0.1(6) no . . .
C9 C10 C11 C12 -0.1(7) no . . .
C10 C11 C12 C7 0.5(6) no . . .
O3 C13 C14 C15 69.5(4) no . . .
C13 C14 C15 N2 -74.3(4) no . . .
O4 C16 C17 N2 46.4(4) no . . .
N2 C18 C19 C20 88.7(4) no . . .
N2 C18 C19 C24 -93.2(4) no . . .
C18 C19 C20 C21 179.5(4) no . . .
C18 C19 C24 C23 -179.0(3) no . . .
C20 C19 C24 C23 -0.8(6) no . . .
C24 C19 C20 C21 1.2(7) no . . .
C19 C20 C21 C22 -0.9(8) no . . .
C20 C21 C22 C23 -0.0(8) no . . .
C21 C22 C23 C24 0.5(8) no . . .
C22 C23 C24 C19 -0.1(7) no . . .

loop_
_platon_squeeze_void_nr
_platon_squeeze_void_average_x
_platon_squeeze_void_average_y
_platon_squeeze_void_average_z
_platon_squeeze_void_volume
_platon_squeeze_void_count_electrons
_platon_squeeze_void_content
1 0.250 0.250 0.250 689 19 ' '
2 0.129 0.689 0.050 13 0 ' '
3 0.250 0.750 0.799 37 1 ' '
4 0.189 0.871 0.550 13 0 ' '
5 0.250 0.750 0.299 37 1 ' '
6 0.310 0.629 0.550 13 0 ' '
7 0.371 0.810 0.050 13 0 ' '
8 0.750 0.750 0.750 689 19 ' '
9 0.629 0.189 0.950 13 0 ' '
10 0.750 0.250 0.201 37 1 ' '
11 0.689 0.371 0.450 13 0 ' '
12 0.750 0.250 0.701 37 1 ' '
13 0.810 0.129 0.450 13 0 ' '
14 0.871 0.310 0.950 13 0 ' '
